data_1572457
loop_
_publ_author_name
'Zueva, Anna Y.'
'Bilyachenko, Alexey N.'
'Khrustalev, Victor N.'
'Shul'pina, Lidia S.'
'Ikonnikov, Nikolay S.'
'Dorovatovskii, Pavel V.'
'Shubina, Elena S.'
'Ragimov, Karim'
'Lobanov, Nikolai N.'
'Sun, Di'

_publ_section_title
;
 Rational (supra)molecular design and catalytic activity of cage-like
 Cu<sub>4</sub>-based phenylsilsesquioxanes.
;
_journal_issue 39
_journal_name_full Nanoscale
_journal_page_first 18389
_journal_page_last 18398
_journal_paper_doi 10.1039/d4nr02173h
_journal_volume 16
_journal_year 2024
_chemical_formula_moiety 'C84 H88 Cu4 N4 O28 Rb4 Si12'
_chemical_formula_sum 'C84 H88 Cu4 N4 O28 Rb4 Si12'
_chemical_formula_weight 2534.75
_space_group_crystal_system monoclinic
_space_group_IT_number 14
_space_group_name_Hall '-P 2yn'
_space_group_name_H-M_alt 'P 1 21/n 1'
_atom_sites_solution_hydrogens geom
_atom_sites_solution_primary difmap
_atom_sites_solution_secondary difmap
_audit_creation_method SHELXL-2013
_audit_update_record
;
2024-05-14 deposited with the CCDC.	2024-08-22 downloaded from the CCDC.
;
_cell_angle_alpha 90
_cell_angle_beta 105.56(3)
_cell_angle_gamma 90
_cell_formula_units_Z 4
_cell_length_a 12.853(3)
_cell_length_b 38.608(8)
_cell_length_c 21.007(4)
_cell_measurement_reflns_used 1000
_cell_measurement_temperature 100(2)
_cell_measurement_theta_max 30.0
_cell_measurement_theta_min 1.1
_cell_volume 10042(4)
_computing_cell_refinement 'iMosflm (Battye et al., 2011)'
_computing_data_collection 'Marccd (Doyle, 2011)'
_computing_data_reduction iMosflm
_computing_molecular_graphics 'SHELXTL (Sheldrick, 2015)'
_computing_publication_material SHELXTL
_computing_structure_refinement 'SHELXL (Sheldrick, 2015)'
_computing_structure_solution 'SHELXT (Sheldrick, 2015)'
_diffrn_ambient_temperature 100(2)
_diffrn_measured_fraction_theta_full 0.997
_diffrn_measured_fraction_theta_max 0.995
_diffrn_measurement_device_type 'Rayonix SX165 CCD'
_diffrn_measurement_method '/f scan'
_diffrn_radiation_type synchrotron
_diffrn_radiation_wavelength 0.74500
_diffrn_reflns_av_R_equivalents 0.0390
_diffrn_reflns_av_unetI/netI 0.0324
_diffrn_reflns_Laue_measured_fraction_full 0.997
_diffrn_reflns_Laue_measured_fraction_max 0.995
_diffrn_reflns_limit_h_max 17
_diffrn_reflns_limit_h_min -17
_diffrn_reflns_limit_k_max 52
_diffrn_reflns_limit_k_min -53
_diffrn_reflns_limit_l_max 29
_diffrn_reflns_limit_l_min -29
_diffrn_reflns_number 109576
_diffrn_reflns_point_group_measured_fraction_full 0.997
_diffrn_reflns_point_group_measured_fraction_max 0.995
_diffrn_reflns_theta_full 26.551
_diffrn_reflns_theta_max 31.084
_diffrn_reflns_theta_min 1.106
_exptl_absorpt_coefficient_mu 3.347
_exptl_absorpt_correction_T_max 0.921
_exptl_absorpt_correction_T_min 0.756
_exptl_absorpt_correction_type multi-scan
_exptl_absorpt_process_details 'Scala (Evans, 2006)'
_exptl_crystal_colour violet
_exptl_crystal_density_diffrn 1.677
_exptl_crystal_description prism
_exptl_crystal_F_000 5104
_exptl_crystal_size_max 0.08
_exptl_crystal_size_mid 0.05
_exptl_crystal_size_min 0.02
_refine_diff_density_max 0.701
_refine_diff_density_min -1.092
_refine_diff_density_rms 0.091
_refine_ls_extinction_coef 0.00029(3)
_refine_ls_extinction_expression Fc^*^=kFc[1+0.001xFc^2^\l^3^/sin(2\q)]^-1/4^
_refine_ls_extinction_method SHELXL
_refine_ls_goodness_of_fit_ref 1.012
_refine_ls_hydrogen_treatment constr
_refine_ls_matrix_type full
_refine_ls_number_parameters 1234
_refine_ls_number_reflns 27853
_refine_ls_number_restraints 0
_refine_ls_restrained_S_all 1.012
_refine_ls_R_factor_all 0.0545
_refine_ls_R_factor_gt 0.0365
_refine_ls_shift/su_max 0.002
_refine_ls_shift/su_mean 0.000
_refine_ls_structure_factor_coef Fsqd
_refine_ls_weighting_details 'w=1/[\s^2^(Fo^2^)+(0.0522P)^2^+5.7500P] where P=(Fo^2^+2Fc^2^)/3'
_refine_ls_weighting_scheme calc
_refine_ls_wR_factor_gt 0.0867
_refine_ls_wR_factor_ref 0.0953
_reflns_Friedel_coverage 0.000
_reflns_number_gt 21685
_reflns_number_total 27853
_reflns_threshold_expression 'I > 2\s(I)'
_cod_data_source_file d4nr02173h2.cif
_cod_data_source_block 14
_cod_depositor_comments 'Adding full bibliography for 1572445--1572463.cif.'
_cod_original_sg_symbol_H-M 'P 21/n'
_cod_database_code 1572457
_shelx_space_group_comment
;
The symmetry employed for this shelxl refinement is uniquely defined
by the following loop, which should always be used as a source of
symmetry information in preference to the above space-group names.
They are only intended as comments.
;
_shelx_estimated_absorpt_t_min 0.789
_shelx_estimated_absorpt_t_max 0.940
_shelxl_version_number 2013-4

loop_
_space_group_symop_operation_xyz
'x, y, z'
'-x+1/2, y+1/2, -z+1/2'
'-x, -y, -z'
'x-1/2, -y-1/2, z-1/2'

loop_
_atom_site_label
_atom_site_type_symbol
_atom_site_fract_x
_atom_site_fract_y
_atom_site_fract_z
_atom_site_U_iso_or_equiv
_atom_site_adp_type
_atom_site_occupancy
_atom_site_site_symmetry_order
_atom_site_calc_flag
_atom_site_refinement_flags_posn
_atom_site_refinement_flags_adp
_atom_site_refinement_flags_occupancy
_atom_site_disorder_assembly
_atom_site_disorder_group
Rb1 Rb 0.37231(2) 0.28074(2) 0.08969(2) 0.02181(5) Uani 1 1 d . . . . .
Rb2 Rb 0.64227(2) 0.28369(2) 0.42982(2) 0.02243(5) Uani 1 1 d . . . . .
Rb3 Rb 0.54266(2) 0.46563(2) 0.42317(2) 0.02475(6) Uani 1 1 d . . . . .
Rb4 Rb 0.46999(2) 0.46182(2) 0.07559(2) 0.02363(5) Uani 1 1 d . . . . .
Cu1 Cu 0.62485(2) 0.39822(2) 0.19599(2) 0.01766(6) Uani 1 1 d . . . . .
Cu2 Cu 0.68934(2) 0.34388(2) 0.30304(2) 0.01785(6) Uani 1 1 d . . . . .
Cu3 Cu 0.30402(2) 0.34285(2) 0.21117(2) 0.01770(6) Uani 1 1 d . . . . .
Cu4 Cu 0.36872(2) 0.40043(2) 0.31063(2) 0.01763(6) Uani 1 1 d . . . . .
Si1 Si 0.50626(5) 0.36603(2) 0.05389(3) 0.01873(12) Uani 1 1 d . . . . .
Si2 Si 0.64614(5) 0.31916(2) 0.15177(3) 0.01820(12) Uani 1 1 d . . . . .
Si3 Si 0.61983(5) 0.26740(2) 0.24870(3) 0.01921(12) Uani 1 1 d . . . . .
Si4 Si 0.38572(5) 0.26802(2) 0.26959(3) 0.01907(12) Uani 1 1 d . . . . .
Si5 Si 0.37144(5) 0.32201(2) 0.36673(3) 0.01839(12) Uani 1 1 d . . . . .
Si6 Si 0.50124(5) 0.37472(2) 0.45502(3) 0.01914(12) Uani 1 1 d . . . . .
Si7 Si 0.74163(5) 0.37646(2) 0.44668(3) 0.01988(13) Uani 1 1 d . . . . .
Si8 Si 0.74923(5) 0.42519(2) 0.33941(3) 0.01865(12) Uani 1 1 d . . . . .
Si9 Si 0.62206(5) 0.47574(2) 0.24907(3) 0.01987(13) Uani 1 1 d . . . . .
Si10 Si 0.38088(5) 0.47558(2) 0.24823(3) 0.01946(12) Uani 1 1 d . . . . .
Si11 Si 0.25886(5) 0.42219(2) 0.15804(3) 0.01767(12) Uani 1 1 d . . . . .
Si12 Si 0.26875(5) 0.36748(2) 0.06273(3) 0.01866(12) Uani 1 1 d . . . . .
O1 O 0.56366(14) 0.32848(4) 0.08000(8) 0.0207(3) Uani 1 1 d . . . . .
O2 O 0.60539(14) 0.28179(4) 0.17284(8) 0.0208(3) Uani 1 1 d . . . . .
O3 O 0.49931(15) 0.25778(5) 0.25463(10) 0.0301(4) Uani 1 1 d . . . . .
O4 O 0.41219(14) 0.28495(4) 0.34438(8) 0.0203(3) Uani 1 1 d . . . . .
O5 O 0.47238(14) 0.33476(4) 0.42826(8) 0.0204(3) Uani 1 1 d . . . . .
O6 O 0.63108(15) 0.37935(5) 0.47057(9) 0.0303(4) Uani 1 1 d . . . . .
O7 O 0.75587(14) 0.41485(4) 0.41561(8) 0.0224(3) Uani 1 1 d . . . . .
O8 O 0.67632(14) 0.46058(4) 0.32458(8) 0.0211(3) Uani 1 1 d . . . . .
O9 O 0.50102(13) 0.48906(5) 0.24794(9) 0.0263(4) Uani 1 1 d . . . . .
O10 O 0.32687(14) 0.45835(4) 0.17459(8) 0.0204(3) Uani 1 1 d . . . . .
O11 O 0.27685(14) 0.40796(4) 0.08815(8) 0.0205(3) Uani 1 1 d . . . . .
O12 O 0.37668(14) 0.35923(5) 0.03825(8) 0.0238(4) Uani 1 1 d . . . . .
O13 O 0.54995(15) 0.39598(4) 0.10545(8) 0.0234(4) Uani 1 1 d . . . . .
O14 O 0.64075(14) 0.34776(4) 0.20636(8) 0.0208(3) Uani 1 1 d . . . . .
O15 O 0.67991(15) 0.29465(4) 0.30248(8) 0.0230(3) Uani 1 1 d . . . . .
O16 O 0.31667(16) 0.29374(4) 0.21600(8) 0.0259(4) Uani 1 1 d . . . . .
O17 O 0.34570(14) 0.34977(4) 0.30736(8) 0.0211(3) Uani 1 1 d . . . . .
O18 O 0.43409(16) 0.40149(4) 0.40305(8) 0.0258(4) Uani 1 1 d . . . . .
O19 O 0.73890(15) 0.34544(4) 0.39683(8) 0.0247(4) Uani 1 1 d . . . . .
O20 O 0.69225(14) 0.39427(4) 0.29113(8) 0.0211(3) Uani 1 1 d . . . . .
O21 O 0.62357(15) 0.44738(4) 0.19482(8) 0.0237(4) Uani 1 1 d . . . . .
O22 O 0.38112(15) 0.44918(4) 0.30593(8) 0.0244(4) Uani 1 1 d . . . . .
O23 O 0.30351(14) 0.39380(4) 0.21570(8) 0.0201(3) Uani 1 1 d . . . . .
O24 O 0.25631(14) 0.34087(4) 0.11787(8) 0.0219(3) Uani 1 1 d . . . . .
C1 C 0.5312(2) 0.37779(6) -0.02694(11) 0.0212(5) Uani 1 1 d . . . . .
C2 C 0.6295(2) 0.37134(7) -0.04097(12) 0.0253(5) Uani 1 1 d . . . . .
H2 H 0.6836 0.3585 -0.0104 0.030 Uiso 1 1 calc R U . . .
C3 C 0.6497(2) 0.38337(7) -0.09912(13) 0.0294(5) Uani 1 1 d . . . . .
H3 H 0.7167 0.3784 -0.1081 0.035 Uiso 1 1 calc R U . . .
C4 C 0.5717(2) 0.40259(8) -0.14389(13) 0.0324(6) Uani 1 1 d . . . . .
H4 H 0.5854 0.4108 -0.1835 0.039 Uiso 1 1 calc R U . . .
C5 C 0.4743(2) 0.40974(8) -0.13052(13) 0.0317(6) Uani 1 1 d . . . . .
H5 H 0.4214 0.4233 -0.1606 0.038 Uiso 1 1 calc R U . . .
C6 C 0.4538(2) 0.39715(7) -0.07317(12) 0.0268(5) Uani 1 1 d . . . . .
H6 H 0.3859 0.4017 -0.0650 0.032 Uiso 1 1 calc R U . . .
C7 C 0.7851(2) 0.31600(6) 0.14108(12) 0.0241(5) Uani 1 1 d . . . . .
C8 C 0.8025(2) 0.30744(7) 0.08000(13) 0.0287(5) Uani 1 1 d . . . . .
H8 H 0.7429 0.3009 0.0444 0.034 Uiso 1 1 calc R U . . .
C9 C 0.9052(3) 0.30834(8) 0.07042(16) 0.0361(6) Uani 1 1 d . . . . .
H9 H 0.9151 0.3028 0.0284 0.043 Uiso 1 1 calc R U . . .
C10 C 0.9930(2) 0.31730(7) 0.12178(18) 0.0383(7) Uani 1 1 d . . . . .
H10 H 1.0631 0.3182 0.1151 0.046 Uiso 1 1 calc R U . . .
C11 C 0.9782(2) 0.32491(8) 0.18332(17) 0.0376(7) Uani 1 1 d . . . . .
H11 H 1.0386 0.3306 0.2191 0.045 Uiso 1 1 calc R U . . .
C12 C 0.8756(2) 0.32421(7) 0.19257(14) 0.0298(6) Uani 1 1 d . . . . .
H12 H 0.8665 0.3294 0.2349 0.036 Uiso 1 1 calc R U . . .
C13 C 0.6931(2) 0.22534(6) 0.25677(12) 0.0226(5) Uani 1 1 d . . . . .
C14 C 0.6919(3) 0.20269(7) 0.30822(14) 0.0349(6) Uani 1 1 d . . . . .
H14 H 0.6497 0.2084 0.3376 0.042 Uiso 1 1 calc R U . . .
C15 C 0.7506(3) 0.17208(8) 0.31768(16) 0.0452(8) Uani 1 1 d . . . . .
H15 H 0.7490 0.1572 0.3534 0.054 Uiso 1 1 calc R U . . .
C16 C 0.8114(3) 0.16333(8) 0.27502(19) 0.0452(8) Uani 1 1 d . . . . .
H16 H 0.8524 0.1425 0.2816 0.054 Uiso 1 1 calc R U . . .
C17 C 0.8126(3) 0.18476(8) 0.22309(19) 0.0427(7) Uani 1 1 d . . . . .
H17 H 0.8538 0.1786 0.1934 0.051 Uiso 1 1 calc R U . . .
C18 C 0.7534(2) 0.21559(7) 0.21377(15) 0.0314(6) Uani 1 1 d . . . . .
H18 H 0.7544 0.2301 0.1774 0.038 Uiso 1 1 calc R U . . .
C19 C 0.3153(2) 0.22583(6) 0.27067(12) 0.0220(5) Uani 1 1 d . . . . .
C20 C 0.2611(2) 0.21796(7) 0.31805(13) 0.0275(5) Uani 1 1 d . . . . .
H20 H 0.2634 0.2339 0.3529 0.033 Uiso 1 1 calc R U . . .
C21 C 0.2032(2) 0.18709(7) 0.31544(16) 0.0346(6) Uani 1 1 d . . . . .
H21 H 0.1670 0.1821 0.3483 0.041 Uiso 1 1 calc R U . . .
C22 C 0.1991(2) 0.16382(7) 0.26445(15) 0.0336(6) Uani 1 1 d . . . . .
H22 H 0.1587 0.1430 0.2619 0.040 Uiso 1 1 calc R U . . .
C23 C 0.2534(2) 0.17075(7) 0.21725(14) 0.0328(6) Uani 1 1 d . . . . .
H23 H 0.2508 0.1547 0.1826 0.039 Uiso 1 1 calc R U . . .
C24 C 0.3120(2) 0.20137(6) 0.22092(12) 0.0263(5) Uani 1 1 d . . . . .
H24 H 0.3505 0.2058 0.1890 0.032 Uiso 1 1 calc R U . . .
C25 C 0.2563(2) 0.31449(7) 0.40308(12) 0.0235(5) Uani 1 1 d . . . . .
C26 C 0.1675(2) 0.33636(8) 0.39126(14) 0.0327(6) Uani 1 1 d . . . . .
H26 H 0.1585 0.3536 0.3579 0.039 Uiso 1 1 calc R U . . .
C27 C 0.0909(2) 0.33366(9) 0.42747(17) 0.0410(7) Uani 1 1 d . . . . .
H27 H 0.0304 0.3488 0.4184 0.049 Uiso 1 1 calc R U . . .
C28 C 0.1034(3) 0.30895(9) 0.47619(17) 0.0450(8) Uani 1 1 d . . . . .
H28 H 0.0526 0.3075 0.5016 0.054 Uiso 1 1 calc R U . . .
C29 C 0.1900(3) 0.28621(8) 0.48828(15) 0.0375(7) Uani 1 1 d . . . . .
H29 H 0.1977 0.2688 0.5213 0.045 Uiso 1 1 calc R U . . .
C30 C 0.2655(2) 0.28888(7) 0.45203(13) 0.0293(5) Uani 1 1 d . . . . .
H30 H 0.3244 0.2731 0.4604 0.035 Uiso 1 1 calc R U . . .
C31 C 0.4728(2) 0.38137(6) 0.53677(11) 0.0211(5) Uani 1 1 d . . . . .
C32 C 0.5504(2) 0.39673(7) 0.58900(11) 0.0241(5) Uani 1 1 d . . . . .
H32 H 0.6188 0.4028 0.5831 0.029 Uiso 1 1 calc R U . . .
C33 C 0.5286(2) 0.40326(7) 0.64961(12) 0.0292(6) Uani 1 1 d . . . . .
H33 H 0.5816 0.4140 0.6844 0.035 Uiso 1 1 calc R U . . .
C34 C 0.4299(2) 0.39405(8) 0.65878(13) 0.0311(6) Uani 1 1 d . . . . .
H34 H 0.4157 0.3980 0.7003 0.037 Uiso 1 1 calc R U . . .
C35 C 0.3512(2) 0.37893(8) 0.60757(13) 0.0294(5) Uani 1 1 d . . . . .
H35 H 0.2830 0.3728 0.6138 0.035 Uiso 1 1 calc R U . . .
C36 C 0.3733(2) 0.37279(7) 0.54696(12) 0.0246(5) Uani 1 1 d . . . . .
H36 H 0.3193 0.3626 0.5120 0.030 Uiso 1 1 calc R U . . .
C37 C 0.8540(2) 0.37137(7) 0.52384(12) 0.0236(5) Uani 1 1 d . . . . .
C38 C 0.8875(2) 0.33868(7) 0.54999(13) 0.0301(6) Uani 1 1 d . . . . .
H38 H 0.8544 0.3186 0.5272 0.036 Uiso 1 1 calc R U . . .
C39 C 0.9685(2) 0.33494(8) 0.60880(13) 0.0332(6) Uani 1 1 d . . . . .
H39 H 0.9908 0.3125 0.6254 0.040 Uiso 1 1 calc R U . . .
C40 C 1.0166(2) 0.36395(8) 0.64312(13) 0.0354(6) Uani 1 1 d . . . . .
H40 H 1.0714 0.3615 0.6834 0.043 Uiso 1 1 calc R U . . .
C41 C 0.9843(2) 0.39650(8) 0.61836(14) 0.0358(6) Uani 1 1 d . . . . .
H41 H 1.0166 0.4165 0.6419 0.043 Uiso 1 1 calc R U . . .
C42 C 0.9046(2) 0.40018(7) 0.55897(13) 0.0301(6) Uani 1 1 d . . . . .
H42 H 0.8843 0.4227 0.5421 0.036 Uiso 1 1 calc R U . . .
C43 C 0.8860(2) 0.43494(6) 0.33023(11) 0.0218(5) Uani 1 1 d . . . . .
C44 C 0.9483(2) 0.40987(7) 0.30963(13) 0.0276(5) Uani 1 1 d . . . . .
H44 H 0.9195 0.3872 0.2996 0.033 Uiso 1 1 calc R U . . .
C45 C 1.0508(2) 0.41702(7) 0.30343(13) 0.0303(6) Uani 1 1 d . . . . .
H45 H 1.0908 0.3995 0.2887 0.036 Uiso 1 1 calc R U . . .
C46 C 1.0949(2) 0.44972(8) 0.31875(13) 0.0311(6) Uani 1 1 d . . . . .
H46 H 1.1660 0.4545 0.3159 0.037 Uiso 1 1 calc R U . . .
C47 C 1.0346(2) 0.47545(8) 0.33819(14) 0.0311(6) Uani 1 1 d . . . . .
H47 H 1.0637 0.4981 0.3477 0.037 Uiso 1 1 calc R U . . .
C48 C 0.9314(2) 0.46802(7) 0.34371(12) 0.0264(5) Uani 1 1 d . . . . .
H48 H 0.8907 0.4858 0.3570 0.032 Uiso 1 1 calc R U . . .
C49 C 0.69785(19) 0.51511(6) 0.23672(12) 0.0215(5) Uani 1 1 d . . . . .
C50 C 0.7384(2) 0.51870(7) 0.18177(13) 0.0269(5) Uani 1 1 d . . . . .
H50 H 0.7265 0.5007 0.1497 0.032 Uiso 1 1 calc R U . . .
C51 C 0.7959(2) 0.54809(7) 0.17284(14) 0.0311(6) Uani 1 1 d . . . . .
H51 H 0.8228 0.5499 0.1350 0.037 Uiso 1 1 calc R U . . .
C52 C 0.8139(2) 0.57455(7) 0.21882(14) 0.0289(5) Uani 1 1 d . . . . .
H52 H 0.8534 0.5945 0.2129 0.035 Uiso 1 1 calc R U . . .
C53 C 0.7736(2) 0.57174(7) 0.27402(13) 0.0271(5) Uani 1 1 d . . . . .
H53 H 0.7853 0.5899 0.3057 0.032 Uiso 1 1 calc R U . . .
C54 C 0.7165(2) 0.54239(6) 0.28257(12) 0.0244(5) Uani 1 1 d . . . . .
H54 H 0.6895 0.5407 0.3203 0.029 Uiso 1 1 calc R U . . .
C55 C 0.30291(19) 0.51518(6) 0.25713(12) 0.0212(5) Uani 1 1 d . . . . .
C56 C 0.2687(2) 0.53913(6) 0.20578(12) 0.0241(5) Uani 1 1 d . . . . .
H56 H 0.2865 0.5353 0.1652 0.029 Uiso 1 1 calc R U . . .
C57 C 0.2095(2) 0.56838(7) 0.21262(13) 0.0274(5) Uani 1 1 d . . . . .
H57 H 0.1879 0.5844 0.1772 0.033 Uiso 1 1 calc R U . . .
C58 C 0.1819(2) 0.57420(7) 0.27130(14) 0.0289(5) Uani 1 1 d . . . . .
H58 H 0.1406 0.5940 0.2759 0.035 Uiso 1 1 calc R U . . .
C59 C 0.2152(2) 0.55094(7) 0.32306(14) 0.0296(5) Uani 1 1 d . . . . .
H59 H 0.1971 0.5549 0.3634 0.035 Uiso 1 1 calc R U . . .
C60 C 0.2751(2) 0.52176(7) 0.31613(12) 0.0256(5) Uani 1 1 d . . . . .
H60 H 0.2975 0.5061 0.3520 0.031 Uiso 1 1 calc R U . . .
C61 C 0.11254(19) 0.43131(6) 0.14684(11) 0.0216(5) Uani 1 1 d . . . . .
C62 C 0.0740(2) 0.46345(7) 0.16108(12) 0.0244(5) Uani 1 1 d . . . . .
H62 H 0.1226 0.4824 0.1725 0.029 Uiso 1 1 calc R U . . .
C63 C -0.0348(2) 0.46824(7) 0.15886(13) 0.0288(5) Uani 1 1 d . . . . .
H63 H -0.0593 0.4902 0.1691 0.035 Uiso 1 1 calc R U . . .
C64 C -0.1070(2) 0.44089(8) 0.14174(13) 0.0304(6) Uani 1 1 d . . . . .
H64 H -0.1805 0.4438 0.1416 0.036 Uiso 1 1 calc R U . . .
C65 C -0.0709(2) 0.40913(7) 0.12481(15) 0.0320(6) Uani 1 1 d . . . . .
H65 H -0.1202 0.3905 0.1116 0.038 Uiso 1 1 calc R U . . .
C66 C 0.0375(2) 0.40464(7) 0.12727(13) 0.0274(5) Uani 1 1 d . . . . .
H66 H 0.0611 0.3829 0.1153 0.033 Uiso 1 1 calc R U . . .
C67 C 0.15248(19) 0.36339(7) -0.01207(11) 0.0215(5) Uani 1 1 d . . . . .
C68 C 0.1143(2) 0.39145(7) -0.05378(13) 0.0276(5) Uani 1 1 d . . . . .
H68 H 0.1464 0.4136 -0.0427 0.033 Uiso 1 1 calc R U . . .
C69 C 0.0305(2) 0.38780(8) -0.11106(14) 0.0348(6) Uani 1 1 d . . . . .
H69 H 0.0068 0.4073 -0.1388 0.042 Uiso 1 1 calc R U . . .
C70 C -0.0184(2) 0.35598(9) -0.12775(14) 0.0364(7) Uani 1 1 d . . . . .
H70 H -0.0759 0.3535 -0.1668 0.044 Uiso 1 1 calc R U . . .
C71 C 0.0173(2) 0.32761(8) -0.08677(14) 0.0359(6) Uani 1 1 d . . . . .
H71 H -0.0162 0.3057 -0.0977 0.043 Uiso 1 1 calc R U . . .
C72 C 0.1020(2) 0.33140(7) -0.02969(13) 0.0294(5) Uani 1 1 d . . . . .
H72 H 0.1260 0.3118 -0.0022 0.035 Uiso 1 1 calc R U . . .
O25 O 0.35643(16) 0.24686(5) -0.03140(9) 0.0325(4) Uani 1 1 d . . . . .
N1 N 0.45226(19) 0.25624(6) -0.10660(11) 0.0291(5) Uani 1 1 d . . . . .
C73 C 0.3842(2) 0.23857(8) -0.08140(13) 0.0295(6) Uani 1 1 d . . . . .
H73 H 0.3543 0.2179 -0.1035 0.035 Uiso 1 1 calc R U . . .
C74 C 0.5025(3) 0.28786(9) -0.07609(16) 0.0436(8) Uani 1 1 d . . . . .
H74A H 0.4709 0.2945 -0.0403 0.065 Uiso 1 1 calc R U . . .
H74B H 0.4902 0.3064 -0.1092 0.065 Uiso 1 1 calc R U . . .
H74C H 0.5803 0.2841 -0.0581 0.065 Uiso 1 1 calc R U . . .
C75 C 0.4806(3) 0.24420(9) -0.16526(14) 0.0381(7) Uani 1 1 d . . . . .
H75A H 0.4405 0.2229 -0.1814 0.057 Uiso 1 1 calc R U . . .
H75B H 0.5583 0.2395 -0.1544 0.057 Uiso 1 1 calc R U . . .
H75C H 0.4621 0.2620 -0.1996 0.057 Uiso 1 1 calc R U . . .
O26 O 0.66834(17) 0.25700(5) 0.55765(9) 0.0329(4) Uani 1 1 d . . . . .
N2 N 0.56277(18) 0.26992(6) 0.62579(10) 0.0267(4) Uani 1 1 d . . . . .
C76 C 0.6381(2) 0.25189(7) 0.60820(12) 0.0267(5) Uani 1 1 d . . . . .
H76 H 0.6716 0.2336 0.6365 0.032 Uiso 1 1 calc R U . . .
C77 C 0.5105(3) 0.29961(9) 0.58905(15) 0.0413(7) Uani 1 1 d . . . . .
H77A H 0.5373 0.3029 0.5500 0.062 Uiso 1 1 calc R U . . .
H77B H 0.5263 0.3203 0.6171 0.062 Uiso 1 1 calc R U . . .
H77C H 0.4322 0.2958 0.5751 0.062 Uiso 1 1 calc R U . . .
C78 C 0.5324(2) 0.26189(8) 0.68592(13) 0.0315(6) Uani 1 1 d . . . . .
H78A H 0.5788 0.2434 0.7099 0.047 Uiso 1 1 calc R U . . .
H78B H 0.4569 0.2543 0.6746 0.047 Uiso 1 1 calc R U . . .
H78C H 0.5409 0.2826 0.7138 0.047 Uiso 1 1 calc R U . . .
O27 O 0.63840(16) 0.51758(5) 0.51774(10) 0.0332(4) Uani 1 1 d . . . . .
N3 N 0.7920(2) 0.54327(7) 0.50697(12) 0.0350(5) Uani 1 1 d . . . . .
C79 C 0.7006(2) 0.54245(7) 0.52526(13) 0.0286(5) Uani 1 1 d . . . . .
H79 H 0.6818 0.5626 0.5457 0.034 Uiso 1 1 calc R U . . .
C80 C 0.8276(3) 0.51319(12) 0.4778(2) 0.0661(13) Uani 1 1 d . . . . .
H80A H 0.7923 0.4925 0.4891 0.099 Uiso 1 1 calc R U . . .
H80B H 0.9061 0.5108 0.4948 0.099 Uiso 1 1 calc R U . . .
H80C H 0.8085 0.5159 0.4297 0.099 Uiso 1 1 calc R U . . .
C81 C 0.8587(3) 0.57431(10) 0.51620(17) 0.0464(8) Uani 1 1 d . . . . .
H81A H 0.8266 0.5921 0.5382 0.070 Uiso 1 1 calc R U . . .
H81B H 0.8629 0.5829 0.4731 0.070 Uiso 1 1 calc R U . . .
H81C H 0.9314 0.5688 0.5435 0.070 Uiso 1 1 calc R U . . .
O28 O 0.36319(16) 0.51650(5) -0.01179(9) 0.0294(4) Uani 1 1 d . . . . .
N4 N 0.20230(19) 0.52571(6) 0.01194(11) 0.0298(5) Uani 1 1 d . . . . .
C82 C 0.2958(2) 0.53584(7) 0.00173(13) 0.0275(5) Uani 1 1 d . . . . .
H82 H 0.3118 0.5599 0.0052 0.033 Uiso 1 1 calc R U . . .
C83 C 0.1680(3) 0.48983(8) 0.00242(16) 0.0382(7) Uani 1 1 d . . . . .
H83A H 0.2220 0.4764 -0.0122 0.057 Uiso 1 1 calc R U . . .
H83B H 0.0984 0.4885 -0.0311 0.057 Uiso 1 1 calc R U . . .
H83C H 0.1603 0.4803 0.0442 0.057 Uiso 1 1 calc R U . . .
C84 C 0.1259(3) 0.54998(9) 0.02604(15) 0.0389(7) Uani 1 1 d . . . . .
H84A H 0.1560 0.5734 0.0290 0.058 Uiso 1 1 calc R U . . .
H84B H 0.1113 0.5438 0.0681 0.058 Uiso 1 1 calc R U . . .
H84C H 0.0585 0.5491 -0.0094 0.058 Uiso 1 1 calc R U . . .

loop_
_atom_site_aniso_label
_atom_site_aniso_U_11
_atom_site_aniso_U_22
_atom_site_aniso_U_33
_atom_site_aniso_U_23
_atom_site_aniso_U_13
_atom_site_aniso_U_12
Rb1 0.02581(11) 0.02114(12) 0.01907(10) -0.00256(8) 0.00706(8) -0.00117(9)
Rb2 0.02579(11) 0.02348(12) 0.01865(10) 0.00360(8) 0.00702(8) 0.00208(9)
Rb3 0.02988(12) 0.02409(12) 0.02020(10) -0.00493(8) 0.00660(9) -0.00457(9)
Rb4 0.02804(12) 0.02189(12) 0.02040(10) 0.00430(8) 0.00549(9) 0.00285(9)
Cu1 0.02298(14) 0.01525(13) 0.01394(12) -0.00017(9) 0.00357(10) 0.00022(10)
Cu2 0.02380(14) 0.01576(13) 0.01363(12) -0.00022(9) 0.00440(10) 0.00001(10)
Cu3 0.02335(14) 0.01568(13) 0.01351(12) -0.00018(9) 0.00395(10) -0.00019(10)
Cu4 0.02336(14) 0.01540(13) 0.01361(12) 0.00000(9) 0.00405(10) -0.00015(10)
Si1 0.0232(3) 0.0182(3) 0.0144(3) -0.0003(2) 0.0043(2) 0.0008(2)
Si2 0.0227(3) 0.0164(3) 0.0151(3) 0.0000(2) 0.0045(2) 0.0007(2)
Si3 0.0256(3) 0.0163(3) 0.0170(3) -0.0005(2) 0.0078(2) -0.0003(2)
Si4 0.0250(3) 0.0164(3) 0.0167(3) -0.0005(2) 0.0071(2) -0.0010(2)
Si5 0.0233(3) 0.0171(3) 0.0149(3) 0.0009(2) 0.0054(2) -0.0002(2)
Si6 0.0239(3) 0.0197(3) 0.0137(3) -0.0004(2) 0.0050(2) -0.0013(2)
Si7 0.0241(3) 0.0212(3) 0.0143(3) -0.0007(2) 0.0050(2) -0.0023(2)
Si8 0.0228(3) 0.0172(3) 0.0152(3) -0.0009(2) 0.0038(2) -0.0005(2)
Si9 0.0227(3) 0.0162(3) 0.0193(3) -0.0007(2) 0.0031(2) -0.0003(2)
Si10 0.0226(3) 0.0157(3) 0.0185(3) 0.0009(2) 0.0028(2) -0.0002(2)
Si11 0.0210(3) 0.0166(3) 0.0154(3) 0.0005(2) 0.0048(2) 0.0005(2)
Si12 0.0223(3) 0.0194(3) 0.0139(3) -0.0001(2) 0.0041(2) 0.0013(2)
O1 0.0273(9) 0.0187(8) 0.0157(7) -0.0016(6) 0.0051(6) 0.0002(7)
O2 0.0276(8) 0.0176(8) 0.0166(7) -0.0011(6) 0.0050(6) -0.0006(7)
O3 0.0334(10) 0.0234(10) 0.0399(11) -0.0045(8) 0.0208(9) -0.0040(7)
O4 0.0275(8) 0.0170(8) 0.0160(7) 0.0009(6) 0.0049(6) 0.0005(6)
O5 0.0265(8) 0.0196(8) 0.0146(7) 0.0004(6) 0.0046(6) 0.0004(7)
O6 0.0272(9) 0.0451(12) 0.0194(8) -0.0063(8) 0.0077(7) -0.0084(8)
O7 0.0300(9) 0.0198(8) 0.0164(7) -0.0019(6) 0.0044(6) -0.0010(7)
O8 0.0251(8) 0.0184(8) 0.0188(7) -0.0022(6) 0.0045(6) 0.0004(6)
O9 0.0226(9) 0.0190(9) 0.0349(10) 0.0001(7) 0.0034(7) 0.0003(7)
O10 0.0248(8) 0.0176(8) 0.0186(7) 0.0016(6) 0.0054(6) -0.0002(6)
O11 0.0261(8) 0.0198(8) 0.0160(7) 0.0019(6) 0.0062(6) 0.0006(7)
O12 0.0242(8) 0.0283(9) 0.0192(8) -0.0044(7) 0.0061(6) 0.0018(7)
O13 0.0339(9) 0.0180(8) 0.0149(7) -0.0008(6) 0.0007(7) 0.0022(7)
O14 0.0320(9) 0.0159(8) 0.0141(7) 0.0010(6) 0.0054(6) 0.0014(7)
O15 0.0347(9) 0.0167(8) 0.0163(7) 0.0006(6) 0.0046(7) 0.0004(7)
O16 0.0416(10) 0.0160(8) 0.0178(8) -0.0008(6) 0.0040(7) -0.0018(7)
O17 0.0312(9) 0.0167(8) 0.0146(7) -0.0005(6) 0.0050(6) -0.0024(7)
O18 0.0400(10) 0.0194(9) 0.0145(7) -0.0011(6) 0.0011(7) -0.0018(7)
O19 0.0377(10) 0.0221(9) 0.0135(7) 0.0000(6) 0.0051(7) -0.0027(7)
O20 0.0289(9) 0.0170(8) 0.0152(7) 0.0007(6) 0.0021(6) 0.0004(7)
O21 0.0338(10) 0.0171(8) 0.0179(8) 0.0002(6) 0.0026(7) -0.0010(7)
O22 0.0348(10) 0.0174(8) 0.0180(8) 0.0001(6) 0.0020(7) -0.0003(7)
O23 0.0258(8) 0.0179(8) 0.0150(7) 0.0000(6) 0.0028(6) 0.0012(6)
O24 0.0301(9) 0.0200(8) 0.0153(7) -0.0002(6) 0.0053(6) 0.0004(7)
C1 0.0294(12) 0.0171(11) 0.0168(10) -0.0019(8) 0.0054(9) -0.0034(9)
C2 0.0315(13) 0.0242(13) 0.0214(11) -0.0003(9) 0.0088(10) -0.0011(10)
C3 0.0351(14) 0.0308(14) 0.0251(12) -0.0026(10) 0.0129(11) -0.0056(11)
C4 0.0429(16) 0.0355(15) 0.0199(11) 0.0004(10) 0.0106(11) -0.0098(12)
C5 0.0369(14) 0.0340(15) 0.0221(12) 0.0074(10) 0.0042(10) -0.0041(12)
C6 0.0290(13) 0.0306(14) 0.0200(11) 0.0043(9) 0.0051(9) 0.0006(10)
C7 0.0287(12) 0.0180(11) 0.0254(11) 0.0029(9) 0.0070(9) 0.0014(9)
C8 0.0312(13) 0.0287(14) 0.0287(13) 0.0025(10) 0.0122(10) 0.0037(11)
C9 0.0427(17) 0.0287(15) 0.0437(16) 0.0061(12) 0.0232(14) 0.0068(12)
C10 0.0325(15) 0.0244(14) 0.063(2) 0.0073(13) 0.0225(14) 0.0030(11)
C11 0.0281(14) 0.0273(15) 0.0550(19) 0.0012(13) 0.0071(13) -0.0007(11)
C12 0.0279(13) 0.0245(13) 0.0346(14) 0.0000(10) 0.0040(11) 0.0008(10)
C13 0.0269(12) 0.0182(11) 0.0217(11) -0.0015(8) 0.0045(9) 0.0000(9)
C14 0.0560(19) 0.0212(13) 0.0277(13) 0.0031(10) 0.0118(12) 0.0026(12)
C15 0.066(2) 0.0250(15) 0.0389(16) 0.0097(12) 0.0040(15) 0.0073(14)
C16 0.0443(18) 0.0212(14) 0.063(2) -0.0011(14) 0.0024(16) 0.0061(13)
C17 0.0408(17) 0.0260(15) 0.067(2) -0.0062(14) 0.0236(16) 0.0033(13)
C18 0.0376(15) 0.0221(13) 0.0392(15) -0.0003(11) 0.0186(12) 0.0012(11)
C19 0.0242(11) 0.0184(11) 0.0222(11) 0.0013(8) 0.0042(9) 0.0005(9)
C20 0.0335(13) 0.0199(12) 0.0312(13) -0.0010(10) 0.0125(11) -0.0005(10)
C21 0.0338(15) 0.0268(14) 0.0473(17) 0.0047(12) 0.0180(13) -0.0019(11)
C22 0.0316(14) 0.0213(13) 0.0442(16) 0.0019(11) 0.0038(12) -0.0049(11)
C23 0.0441(16) 0.0190(12) 0.0290(13) -0.0032(10) -0.0009(11) -0.0028(11)
C24 0.0381(14) 0.0198(12) 0.0202(11) -0.0009(9) 0.0064(10) -0.0013(10)
C25 0.0255(12) 0.0241(12) 0.0213(11) -0.0012(9) 0.0072(9) -0.0038(9)
C26 0.0301(14) 0.0343(15) 0.0336(14) -0.0013(11) 0.0085(11) 0.0004(11)
C27 0.0274(14) 0.0446(18) 0.0529(19) -0.0090(15) 0.0139(13) 0.0024(13)
C28 0.0433(18) 0.054(2) 0.0468(18) -0.0154(15) 0.0269(15) -0.0138(15)
C29 0.0435(17) 0.0434(17) 0.0299(14) -0.0031(12) 0.0173(12) -0.0139(14)
C30 0.0357(14) 0.0302(14) 0.0239(12) -0.0001(10) 0.0112(10) -0.0058(11)
C31 0.0276(12) 0.0200(11) 0.0154(10) 0.0014(8) 0.0054(8) 0.0014(9)
C32 0.0297(12) 0.0268(13) 0.0161(10) -0.0027(9) 0.0064(9) -0.0043(10)
C33 0.0346(14) 0.0352(15) 0.0177(11) -0.0065(10) 0.0072(10) -0.0027(11)
C34 0.0360(14) 0.0397(16) 0.0191(11) -0.0032(10) 0.0100(10) 0.0035(12)
C35 0.0294(13) 0.0384(15) 0.0226(12) 0.0010(10) 0.0108(10) 0.0025(11)
C36 0.0270(12) 0.0284(13) 0.0185(10) -0.0015(9) 0.0060(9) 0.0005(10)
C37 0.0257(12) 0.0270(13) 0.0182(10) -0.0014(9) 0.0059(9) 0.0025(10)
C38 0.0336(14) 0.0305(14) 0.0235(12) 0.0031(10) 0.0029(10) 0.0001(11)
C39 0.0329(14) 0.0375(16) 0.0260(13) 0.0087(11) 0.0026(11) 0.0039(12)
C40 0.0306(14) 0.0514(18) 0.0202(12) 0.0016(11) -0.0004(10) 0.0038(13)
C41 0.0321(14) 0.0399(17) 0.0296(14) -0.0107(12) -0.0020(11) 0.0018(12)
C42 0.0292(13) 0.0309(14) 0.0267(12) -0.0044(10) 0.0014(10) -0.0003(11)
C43 0.0252(11) 0.0234(12) 0.0162(10) 0.0005(8) 0.0043(8) -0.0008(9)
C44 0.0303(13) 0.0260(13) 0.0270(12) -0.0001(10) 0.0083(10) 0.0022(10)
C45 0.0334(14) 0.0331(15) 0.0262(12) 0.0032(10) 0.0110(10) 0.0071(11)
C46 0.0267(13) 0.0428(16) 0.0251(12) 0.0037(11) 0.0093(10) -0.0025(11)
C47 0.0306(13) 0.0313(14) 0.0311(13) -0.0010(11) 0.0078(11) -0.0067(11)
C48 0.0282(12) 0.0267(13) 0.0243(11) -0.0016(9) 0.0071(10) -0.0020(10)
C49 0.0222(11) 0.0188(11) 0.0224(11) -0.0003(8) 0.0039(9) 0.0023(9)
C50 0.0319(13) 0.0218(12) 0.0284(12) -0.0025(10) 0.0106(10) 0.0007(10)
C51 0.0382(15) 0.0252(13) 0.0358(14) -0.0030(11) 0.0200(12) -0.0022(11)
C52 0.0308(13) 0.0217(13) 0.0358(14) -0.0009(10) 0.0119(11) -0.0038(10)
C53 0.0295(13) 0.0219(12) 0.0287(12) -0.0035(10) 0.0060(10) -0.0025(10)
C54 0.0295(12) 0.0220(12) 0.0213(11) -0.0003(9) 0.0063(9) -0.0033(10)
C55 0.0233(11) 0.0176(11) 0.0216(11) -0.0006(8) 0.0040(9) -0.0019(9)
C56 0.0284(12) 0.0223(12) 0.0207(11) 0.0011(9) 0.0049(9) 0.0002(10)
C57 0.0275(13) 0.0215(12) 0.0314(13) 0.0037(10) 0.0049(10) 0.0019(10)
C58 0.0291(13) 0.0222(13) 0.0366(14) -0.0040(10) 0.0109(11) 0.0021(10)
C59 0.0345(14) 0.0269(14) 0.0308(13) -0.0048(10) 0.0146(11) -0.0020(11)
C60 0.0312(13) 0.0222(12) 0.0237(11) -0.0012(9) 0.0080(10) -0.0014(10)
C61 0.0233(11) 0.0224(12) 0.0191(10) 0.0040(8) 0.0057(8) 0.0021(9)
C62 0.0261(12) 0.0244(13) 0.0226(11) -0.0017(9) 0.0065(9) 0.0017(10)
C63 0.0300(13) 0.0320(14) 0.0240(12) 0.0005(10) 0.0066(10) 0.0059(11)
C64 0.0244(12) 0.0397(16) 0.0278(12) 0.0070(11) 0.0084(10) 0.0035(11)
C65 0.0276(13) 0.0296(14) 0.0385(15) 0.0047(11) 0.0084(11) -0.0024(11)
C66 0.0278(13) 0.0250(13) 0.0294(12) 0.0007(10) 0.0076(10) 0.0017(10)
C67 0.0204(11) 0.0270(12) 0.0175(10) -0.0001(9) 0.0057(8) -0.0001(9)
C68 0.0266(12) 0.0293(14) 0.0252(12) 0.0047(10) 0.0038(10) 0.0004(10)
C69 0.0298(14) 0.0467(18) 0.0250(13) 0.0086(12) 0.0025(10) 0.0043(12)
C70 0.0269(13) 0.056(2) 0.0226(12) -0.0027(12) 0.0001(10) -0.0024(13)
C71 0.0338(15) 0.0409(17) 0.0291(13) -0.0098(12) 0.0017(11) -0.0068(12)
C72 0.0334(14) 0.0298(14) 0.0230(12) -0.0013(10) 0.0040(10) 0.0001(11)
O25 0.0347(10) 0.0400(11) 0.0260(9) -0.0119(8) 0.0138(8) -0.0080(9)
N1 0.0315(12) 0.0358(13) 0.0209(10) -0.0039(9) 0.0086(9) -0.0026(10)
C73 0.0264(13) 0.0374(15) 0.0251(12) -0.0082(10) 0.0074(10) -0.0056(11)
C74 0.056(2) 0.0412(18) 0.0375(16) -0.0083(13) 0.0190(14) -0.0179(15)
C75 0.0394(16) 0.056(2) 0.0224(12) -0.0035(12) 0.0134(11) 0.0021(14)
O26 0.0402(11) 0.0372(11) 0.0260(9) 0.0098(8) 0.0170(8) 0.0096(9)
N2 0.0303(11) 0.0298(12) 0.0206(10) 0.0031(8) 0.0076(8) 0.0039(9)
C76 0.0289(13) 0.0293(13) 0.0210(11) 0.0040(9) 0.0053(9) 0.0014(10)
C77 0.0505(19) 0.0463(18) 0.0271(14) 0.0080(12) 0.0103(13) 0.0217(15)
C78 0.0396(15) 0.0320(15) 0.0263(12) -0.0030(10) 0.0145(11) -0.0037(12)
O27 0.0364(11) 0.0305(10) 0.0317(10) -0.0106(8) 0.0072(8) -0.0050(8)
N3 0.0306(12) 0.0451(15) 0.0284(11) -0.0062(10) 0.0065(9) 0.0029(11)
C79 0.0316(13) 0.0294(14) 0.0236(12) -0.0040(10) 0.0051(10) 0.0032(11)
C80 0.043(2) 0.095(3) 0.058(2) -0.041(2) 0.0103(17) 0.016(2)
C81 0.0332(16) 0.063(2) 0.0408(17) 0.0176(16) 0.0058(13) -0.0053(15)
O28 0.0330(10) 0.0278(10) 0.0285(9) 0.0051(7) 0.0099(8) 0.0051(8)
N4 0.0308(12) 0.0326(13) 0.0249(10) -0.0005(9) 0.0054(9) 0.0016(9)
C82 0.0311(13) 0.0249(13) 0.0250(12) 0.0015(9) 0.0048(10) 0.0018(10)
C83 0.0388(16) 0.0331(16) 0.0420(16) 0.0077(12) 0.0096(13) -0.0041(12)
C84 0.0379(16) 0.0460(18) 0.0335(15) -0.0044(13) 0.0110(12) 0.0056(13)

loop_
_atom_type_symbol
_atom_type_description
_atom_type_scat_dispersion_real
_atom_type_scat_dispersion_imag
_atom_type_scat_source
C C 0.0040 0.0018 'International Tables Vol C Tables 4.2.6.8 and 6.1.1.4'
H H 0.0000 0.0000 'International Tables Vol C Tables 4.2.6.8 and 6.1.1.4'
N N 0.0074 0.0036 'International Tables Vol C Tables 4.2.6.8 and 6.1.1.4'
O O 0.0129 0.0068 'International Tables Vol C Tables 4.2.6.8 and 6.1.1.4'
Si Si 0.0888 0.0777 'International Tables Vol C Tables 4.2.6.8 and 6.1.1.4'
Cu Cu 0.3116 1.3815 'International Tables Vol C Tables 4.2.6.8 and 6.1.1.4'
Rb Rb -1.3902 3.1773 'International Tables Vol C Tables 4.2.6.8 and 6.1.1.4'

loop_
_geom_angle_atom_site_label_1
_geom_angle_atom_site_label_2
_geom_angle_atom_site_label_3
_geom_angle
_geom_angle_site_symmetry_1
_geom_angle_site_symmetry_3
_geom_angle_publ_flag
O25 Rb1 O24 129.64(6) . . ?
O25 Rb1 O26 73.55(6) . 4_565 ?
O24 Rb1 O26 88.14(6) . 4_565 ?
O25 Rb1 O16 155.25(5) . . ?
O24 Rb1 O16 54.76(5) . . ?
O26 Rb1 O16 82.74(6) 4_565 . ?
O25 Rb1 O2 110.29(6) . . ?
O24 Rb1 O2 110.69(5) . . ?
O26 Rb1 O2 145.76(5) 4_565 . ?
O16 Rb1 O2 85.45(5) . . ?
O25 Rb1 O1 94.74(5) . . ?
O24 Rb1 O1 89.88(5) . . ?
O26 Rb1 O1 162.69(5) 4_565 . ?
O16 Rb1 O1 109.94(5) . . ?
O2 Rb1 O1 49.99(4) . . ?
O25 Rb1 O12 97.89(5) . . ?
O24 Rb1 O12 51.16(5) . . ?
O26 Rb1 O12 119.20(6) 4_565 . ?
O16 Rb1 O12 99.82(5) . . ?
O2 Rb1 O12 94.42(4) . . ?
O1 Rb1 O12 48.58(5) . . ?
O25 Rb1 O3 132.29(6) . . ?
O24 Rb1 O3 97.37(5) . . ?
O26 Rb1 O3 104.59(6) 4_565 . ?
O16 Rb1 O3 47.41(5) . . ?
O2 Rb1 O3 46.57(5) . . ?
O1 Rb1 O3 92.72(5) . . ?
O12 Rb1 O3 121.40(4) . . ?
O26 Rb2 O19 126.11(6) . . ?
O26 Rb2 O15 159.42(5) . . ?
O19 Rb2 O15 57.25(5) . . ?
O26 Rb2 O25 73.86(6) . 4_666 ?
O19 Rb2 O25 88.05(6) . 4_666 ?
O15 Rb2 O25 86.41(6) . 4_666 ?
O26 Rb2 O5 98.89(5) . . ?
O19 Rb2 O5 78.90(5) . . ?
O15 Rb2 O5 101.61(5) . . ?
O25 Rb2 O5 157.27(5) 4_666 . ?
O26 Rb2 O4 114.85(6) . . ?
O19 Rb2 O4 105.22(5) . . ?
O15 Rb2 O4 80.04(5) . . ?
O25 Rb2 O4 151.26(5) 4_666 . ?
O5 Rb2 O4 51.38(5) . . ?
O18 Rb3 O22 56.98(5) . . ?
O18 Rb3 O27 145.52(6) . . ?
O22 Rb3 O27 147.07(6) . . ?
O18 Rb3 O27 80.99(6) . 3_666 ?
O22 Rb3 O27 86.50(6) . 3_666 ?
O27 Rb3 O27 78.29(6) . 3_666 ?
O18 Rb3 O8 100.93(5) . . ?
O22 Rb3 O8 79.00(5) . . ?
O27 Rb3 O8 107.62(5) . . ?
O27 Rb3 O8 160.95(5) 3_666 . ?
O18 Rb3 O7 81.93(5) . . ?
O22 Rb3 O7 103.96(5) . . ?
O27 Rb3 O7 103.56(5) . . ?
O27 Rb3 O7 150.45(5) 3_666 . ?
O8 Rb3 O7 47.23(4) . . ?
O18 Rb3 O6 47.96(5) . . ?
O22 Rb3 O6 97.89(5) . . ?
O27 Rb3 O6 114.52(5) . . ?
O27 Rb3 O6 108.14(5) 3_666 . ?
O8 Rb3 O6 86.23(4) . . ?
O7 Rb3 O6 43.71(4) . . ?
O13 Rb4 O21 58.73(5) . . ?
O13 Rb4 O28 154.74(5) . . ?
O21 Rb4 O28 144.55(5) . . ?
O13 Rb4 O28 95.37(5) . 3_665 ?
O21 Rb4 O28 92.25(6) . 3_665 ?
O28 Rb4 O28 77.45(6) . 3_665 ?
O13 Rb4 O10 93.40(5) . . ?
O21 Rb4 O10 78.21(5) . . ?
O28 Rb4 O10 100.93(5) . . ?
O28 Rb4 O10 161.23(5) 3_665 . ?
O13 Rb4 O11 69.07(5) . . ?
O21 Rb4 O11 99.67(5) . . ?
O28 Rb4 O11 105.75(5) . . ?
O28 Rb4 O11 150.66(5) 3_665 . ?
O10 Rb4 O11 48.02(4) . . ?
O13 Cu1 O21 91.85(7) . . ?
O13 Cu1 O20 171.80(7) . . ?
O21 Cu1 O20 95.22(7) . . ?
O13 Cu1 O14 94.36(7) . . ?
O21 Cu1 O14 173.28(7) . . ?
O20 Cu1 O14 78.78(7) . . ?
O19 Cu2 O15 92.36(7) . . ?
O19 Cu2 O20 95.05(7) . . ?
O15 Cu2 O20 172.59(7) . . ?
O19 Cu2 O14 173.74(7) . . ?
O15 Cu2 O14 93.87(7) . . ?
O20 Cu2 O14 78.71(7) . . ?
O24 Cu3 O16 90.81(7) . . ?
O24 Cu3 O17 173.83(7) . . ?
O16 Cu3 O17 94.87(7) . . ?
O24 Cu3 O23 94.95(7) . . ?
O16 Cu3 O23 173.57(7) . . ?
O17 Cu3 O23 79.52(7) . . ?
O22 Cu4 O18 90.65(7) . . ?
O22 Cu4 O23 95.49(7) . . ?
O18 Cu4 O23 173.70(7) . . ?
O22 Cu4 O17 174.63(7) . . ?
O18 Cu4 O17 94.47(7) . . ?
O23 Cu4 O17 79.43(7) . . ?
O13 Si1 O12 114.32(10) . . ?
O13 Si1 O1 111.68(9) . . ?
O12 Si1 O1 105.47(10) . . ?
O13 Si1 C1 109.22(10) . . ?
O12 Si1 C1 105.75(11) . . ?
O1 Si1 C1 110.18(10) . . ?
O14 Si2 O1 111.46(9) . . ?
O14 Si2 O2 109.55(9) . . ?
O1 Si2 O2 105.57(9) . . ?
O14 Si2 C7 110.94(11) . . ?
O1 Si2 C7 107.99(11) . . ?
O2 Si2 C7 111.20(10) . . ?
O15 Si3 O3 112.84(10) . . ?
O15 Si3 O2 111.84(9) . . ?
O3 Si3 O2 106.70(10) . . ?
O15 Si3 C13 112.11(11) . . ?
O3 Si3 C13 105.18(11) . . ?
O2 Si3 C13 107.74(10) . . ?
O16 Si4 O3 112.16(11) . . ?
O16 Si4 O4 111.21(9) . . ?
O3 Si4 O4 108.33(10) . . ?
O16 Si4 C19 112.03(11) . . ?
O3 Si4 C19 104.71(11) . . ?
O4 Si4 C19 108.10(10) . . ?
O17 Si5 O4 112.04(9) . . ?
O17 Si5 O5 111.39(9) . . ?
O4 Si5 O5 104.01(9) . . ?
O17 Si5 C25 113.64(11) . . ?
O4 Si5 C25 109.43(10) . . ?
O5 Si5 C25 105.72(10) . . ?
O18 Si6 O6 114.12(11) . . ?
O18 Si6 O5 110.17(9) . . ?
O6 Si6 O5 107.26(10) . . ?
O18 Si6 C31 109.87(11) . . ?
O6 Si6 C31 104.16(11) . . ?
O5 Si6 C31 111.12(10) . . ?
O19 Si7 O6 112.83(10) . . ?
O19 Si7 O7 113.74(9) . . ?
O6 Si7 O7 104.96(10) . . ?
O19 Si7 C37 111.62(11) . . ?
O6 Si7 C37 105.92(11) . . ?
O7 Si7 C37 107.19(11) . . ?
O20 Si8 O7 109.41(9) . . ?
O20 Si8 O8 111.00(9) . . ?
O7 Si8 O8 105.51(9) . . ?
O20 Si8 C43 111.60(10) . . ?
O7 Si8 C43 110.49(10) . . ?
O8 Si8 C43 108.66(10) . . ?
O21 Si9 O9 113.75(10) . . ?
O21 Si9 O8 111.17(9) . . ?
O9 Si9 O8 106.23(10) . . ?
O21 Si9 C49 110.88(11) . . ?
O9 Si9 C49 105.84(10) . . ?
O8 Si9 C49 108.66(10) . . ?
O22 Si10 O9 113.63(10) . . ?
O22 Si10 O10 111.76(9) . . ?
O9 Si10 O10 106.54(10) . . ?
O22 Si10 C55 109.99(11) . . ?
O9 Si10 C55 105.89(10) . . ?
O10 Si10 C55 108.74(10) . . ?
O23 Si11 O10 110.91(9) . . ?
O23 Si11 O11 109.62(9) . . ?
O10 Si11 O11 106.29(9) . . ?
O23 Si11 C61 111.42(10) . . ?
O10 Si11 C61 109.21(10) . . ?
O11 Si11 C61 109.25(10) . . ?
O24 Si12 O12 111.30(10) . . ?
O24 Si12 O11 112.81(9) . . ?
O12 Si12 O11 107.57(9) . . ?
O24 Si12 C67 110.21(10) . . ?
O12 Si12 C67 105.94(10) . . ?
O11 Si12 C67 108.72(10) . . ?
Si2 O1 Si1 128.39(11) . . ?
Si2 O1 Rb1 97.88(8) . . ?
Si1 O1 Rb1 104.48(8) . . ?
Si2 O2 Si3 126.64(10) . . ?
Si2 O2 Rb1 101.20(7) . . ?
Si3 O2 Rb1 112.89(9) . . ?
Si4 O3 Si3 151.92(14) . . ?
Si4 O3 Rb1 85.74(8) . . ?
Si3 O3 Rb1 93.82(8) . . ?
Si5 O4 Si4 128.29(11) . . ?
Si5 O4 Rb2 100.45(7) . . ?
Si4 O4 Rb2 118.57(9) . . ?
Si5 O5 Si6 127.34(11) . . ?
Si5 O5 Rb2 103.62(8) . . ?
Si6 O5 Rb2 121.71(9) . . ?
Si6 O6 Si7 149.74(12) . . ?
Si6 O6 Rb3 79.25(8) . . ?
Si7 O6 Rb3 102.48(9) . . ?
Si8 O7 Si7 128.80(11) . . ?
Si8 O7 Rb3 94.25(8) . . ?
Si7 O7 Rb3 108.82(8) . . ?
Si8 O8 Si9 123.23(11) . . ?
Si8 O8 Rb3 108.89(8) . . ?
Si9 O8 Rb3 117.45(8) . . ?
Si10 O9 Si9 143.02(13) . . ?
Si11 O10 Si10 127.46(11) . . ?
Si11 O10 Rb4 105.75(8) . . ?
Si10 O10 Rb4 115.48(8) . . ?
Si11 O11 Si12 126.61(10) . . ?
Si11 O11 Rb4 98.63(8) . . ?
Si12 O11 Rb4 123.74(8) . . ?
Si1 O12 Si12 144.34(12) . . ?
Si1 O12 Rb1 101.11(8) . . ?
Si12 O12 Rb1 89.15(8) . . ?
Si1 O13 Cu1 135.61(11) . . ?
Si1 O13 Rb4 118.51(9) . . ?
Cu1 O13 Rb4 104.22(7) . . ?
Si2 O14 Cu2 128.55(10) . . ?
Si2 O14 Cu1 128.71(9) . . ?
Cu2 O14 Cu1 100.66(7) . . ?
Si3 O15 Cu2 133.24(10) . . ?
Si3 O15 Rb2 113.22(9) . . ?
Cu2 O15 Rb2 99.63(6) . . ?
Si4 O16 Cu3 133.35(11) . . ?
Si4 O16 Rb1 107.81(9) . . ?
Cu3 O16 Rb1 99.11(7) . . ?
Si5 O17 Cu3 130.44(10) . . ?
Si5 O17 Cu4 129.36(9) . . ?
Cu3 O17 Cu4 99.62(7) . . ?
Si6 O18 Cu4 134.59(11) . . ?
Si6 O18 Rb3 108.32(9) . . ?
Cu4 O18 Rb3 103.77(7) . . ?
Si7 O19 Cu2 130.56(11) . . ?
Si7 O19 Rb2 113.82(9) . . ?
Cu2 O19 Rb2 100.26(7) . . ?
Si8 O20 Cu1 125.93(10) . . ?
Si8 O20 Cu2 132.50(10) . . ?
Cu1 O20 Cu2 100.88(7) . . ?
Si9 O21 Cu1 133.12(11) . . ?
Si9 O21 Rb4 111.38(9) . . ?
Cu1 O21 Rb4 102.26(7) . . ?
Si10 O22 Cu4 134.19(11) . . ?
Si10 O22 Rb3 111.80(9) . . ?
Cu4 O22 Rb3 103.28(7) . . ?
Si11 O23 Cu4 129.85(10) . . ?
Si11 O23 Cu3 130.14(10) . . ?
Cu4 O23 Cu3 99.98(7) . . ?
Si12 O24 Cu3 131.40(10) . . ?
Si12 O24 Rb1 102.16(8) . . ?
Cu3 O24 Rb1 101.66(7) . . ?
C2 C1 C6 117.5(2) . . ?
C2 C1 Si1 122.36(19) . . ?
C6 C1 Si1 119.73(19) . . ?
C1 C2 C3 121.2(2) . . ?
C1 C2 H2 119.4 . . ?
C3 C2 H2 119.4 . . ?
C4 C3 C2 120.0(3) . . ?
C4 C3 H3 120.0 . . ?
C2 C3 H3 120.0 . . ?
C5 C4 C3 119.8(2) . . ?
C5 C4 H4 120.1 . . ?
C3 C4 H4 120.1 . . ?
C4 C5 C6 119.9(3) . . ?
C4 C5 H5 120.0 . . ?
C6 C5 H5 120.0 . . ?
C5 C6 C1 121.5(3) . . ?
C5 C6 H6 119.2 . . ?
C1 C6 H6 119.2 . . ?
C12 C7 C8 117.3(3) . . ?
C12 C7 Si2 121.2(2) . . ?
C8 C7 Si2 121.4(2) . . ?
C9 C8 C7 121.3(3) . . ?
C9 C8 H8 119.4 . . ?
C7 C8 H8 119.4 . . ?
C10 C9 C8 120.2(3) . . ?
C10 C9 H9 119.9 . . ?
C8 C9 H9 119.9 . . ?
C9 C10 C11 119.7(3) . . ?
C9 C10 H10 120.2 . . ?
C11 C10 H10 120.2 . . ?
C12 C11 C10 120.0(3) . . ?
C12 C11 H11 120.0 . . ?
C10 C11 H11 120.0 . . ?
C11 C12 C7 121.5(3) . . ?
C11 C12 H12 119.2 . . ?
C7 C12 H12 119.2 . . ?
C18 C13 C14 117.2(2) . . ?
C18 C13 Si3 122.2(2) . . ?
C14 C13 Si3 120.5(2) . . ?
C15 C14 C13 121.8(3) . . ?
C15 C14 H14 119.1 . . ?
C13 C14 H14 119.1 . . ?
C16 C15 C14 119.8(3) . . ?
C16 C15 H15 120.1 . . ?
C14 C15 H15 120.1 . . ?
C17 C16 C15 119.9(3) . . ?
C17 C16 H16 120.1 . . ?
C15 C16 H16 120.1 . . ?
C16 C17 C18 120.2(3) . . ?
C16 C17 H17 119.9 . . ?
C18 C17 H17 119.9 . . ?
C13 C18 C17 121.1(3) . . ?
C13 C18 H18 119.4 . . ?
C17 C18 H18 119.4 . . ?
C20 C19 C24 117.7(2) . . ?
C20 C19 Si4 122.41(19) . . ?
C24 C19 Si4 119.83(19) . . ?
C19 C20 C21 121.4(3) . . ?
C19 C20 H20 119.3 . . ?
C21 C20 H20 119.3 . . ?
C22 C21 C20 119.5(3) . . ?
C22 C21 H21 120.3 . . ?
C20 C21 H21 120.3 . . ?
C23 C22 C21 120.4(3) . . ?
C23 C22 H22 119.8 . . ?
C21 C22 H22 119.8 . . ?
C22 C23 C24 119.6(3) . . ?
C22 C23 H23 120.2 . . ?
C24 C23 H23 120.2 . . ?
C23 C24 C19 121.5(3) . . ?
C23 C24 H24 119.3 . . ?
C19 C24 H24 119.3 . . ?
C26 C25 C30 117.5(2) . . ?
C26 C25 Si5 122.6(2) . . ?
C30 C25 Si5 119.3(2) . . ?
C25 C26 C27 121.5(3) . . ?
C25 C26 H26 119.3 . . ?
C27 C26 H26 119.3 . . ?
C28 C27 C26 119.7(3) . . ?
C28 C27 H27 120.1 . . ?
C26 C27 H27 120.1 . . ?
C27 C28 C29 120.2(3) . . ?
C27 C28 H28 119.9 . . ?
C29 C28 H28 119.9 . . ?
C28 C29 C30 119.8(3) . . ?
C28 C29 H29 120.1 . . ?
C30 C29 H29 120.1 . . ?
C29 C30 C25 121.3(3) . . ?
C29 C30 H30 119.4 . . ?
C25 C30 H30 119.4 . . ?
C36 C31 C32 118.1(2) . . ?
C36 C31 Si6 121.57(18) . . ?
C32 C31 Si6 120.31(19) . . ?
C33 C32 C31 121.0(2) . . ?
C33 C32 H32 119.5 . . ?
C31 C32 H32 119.5 . . ?
C34 C33 C32 119.8(2) . . ?
C34 C33 H33 120.1 . . ?
C32 C33 H33 120.1 . . ?
C33 C34 C35 120.4(2) . . ?
C33 C34 H34 119.8 . . ?
C35 C34 H34 119.8 . . ?
C34 C35 C36 119.5(3) . . ?
C34 C35 H35 120.3 . . ?
C36 C35 H35 120.3 . . ?
C31 C36 C35 121.3(2) . . ?
C31 C36 H36 119.4 . . ?
C35 C36 H36 119.4 . . ?
C42 C37 C38 117.4(2) . . ?
C42 C37 Si7 121.1(2) . . ?
C38 C37 Si7 121.38(19) . . ?
C39 C38 C37 121.4(3) . . ?
C39 C38 H38 119.3 . . ?
C37 C38 H38 119.3 . . ?
C40 C39 C38 120.1(3) . . ?
C40 C39 H39 120.0 . . ?
C38 C39 H39 120.0 . . ?
C41 C40 C39 119.5(3) . . ?
C41 C40 H40 120.2 . . ?
C39 C40 H40 120.2 . . ?
C40 C41 C42 120.3(3) . . ?
C40 C41 H41 119.8 . . ?
C42 C41 H41 119.8 . . ?
C41 C42 C37 121.3(3) . . ?
C41 C42 H42 119.4 . . ?
C37 C42 H42 119.4 . . ?
C44 C43 C48 116.9(2) . . ?
C44 C43 Si8 121.9(2) . . ?
C48 C43 Si8 121.22(19) . . ?
C45 C44 C43 122.0(3) . . ?
C45 C44 H44 119.0 . . ?
C43 C44 H44 119.0 . . ?
C46 C45 C44 120.0(3) . . ?
C46 C45 H45 120.0 . . ?
C44 C45 H45 120.0 . . ?
C45 C46 C47 119.7(3) . . ?
C45 C46 H46 120.2 . . ?
C47 C46 H46 120.2 . . ?
C46 C47 C48 119.8(3) . . ?
C46 C47 H47 120.1 . . ?
C48 C47 H47 120.1 . . ?
C47 C48 C43 121.7(3) . . ?
C47 C48 H48 119.1 . . ?
C43 C48 H48 119.1 . . ?
C50 C49 C54 117.4(2) . . ?
C50 C49 Si9 121.47(19) . . ?
C54 C49 Si9 121.13(19) . . ?
C51 C50 C49 121.4(2) . . ?
C51 C50 H50 119.3 . . ?
C49 C50 H50 119.3 . . ?
C52 C51 C50 120.2(3) . . ?
C52 C51 H51 119.9 . . ?
C50 C51 H51 119.9 . . ?
C51 C52 C53 119.6(3) . . ?
C51 C52 H52 120.2 . . ?
C53 C52 H52 120.2 . . ?
C54 C53 C52 119.9(2) . . ?
C54 C53 H53 120.1 . . ?
C52 C53 H53 120.1 . . ?
C53 C54 C49 121.5(2) . . ?
C53 C54 H54 119.2 . . ?
C49 C54 H54 119.2 . . ?
C56 C55 C60 117.4(2) . . ?
C56 C55 Si10 122.04(19) . . ?
C60 C55 Si10 120.57(19) . . ?
C57 C56 C55 121.6(2) . . ?
C57 C56 H56 119.2 . . ?
C55 C56 H56 119.2 . . ?
C58 C57 C56 120.0(2) . . ?
C58 C57 H57 120.0 . . ?
C56 C57 H57 120.0 . . ?
C59 C58 C57 119.5(2) . . ?
C59 C58 H58 120.2 . . ?
C57 C58 H58 120.2 . . ?
C58 C59 C60 120.3(2) . . ?
C58 C59 H59 119.8 . . ?
C60 C59 H59 119.8 . . ?
C59 C60 C55 121.2(2) . . ?
C59 C60 H60 119.4 . . ?
C55 C60 H60 119.4 . . ?
C66 C61 C62 117.5(2) . . ?
C66 C61 Si11 119.43(19) . . ?
C62 C61 Si11 122.95(19) . . ?
C61 C62 C63 121.2(2) . . ?
C61 C62 H62 119.4 . . ?
C63 C62 H62 119.4 . . ?
C64 C63 C62 120.1(3) . . ?
C64 C63 H63 120.0 . . ?
C62 C63 H63 120.0 . . ?
C63 C64 C65 119.4(3) . . ?
C63 C64 H64 120.3 . . ?
C65 C64 H64 120.3 . . ?
C64 C65 C66 120.0(3) . . ?
C64 C65 H65 120.0 . . ?
C66 C65 H65 120.0 . . ?
C65 C66 C61 121.7(3) . . ?
C65 C66 H66 119.2 . . ?
C61 C66 H66 119.2 . . ?
C68 C67 C72 117.3(2) . . ?
C68 C67 Si12 122.07(19) . . ?
C72 C67 Si12 120.58(19) . . ?
C69 C68 C67 121.7(3) . . ?
C69 C68 H68 119.2 . . ?
C67 C68 H68 119.2 . . ?
C70 C69 C68 120.3(3) . . ?
C70 C69 H69 119.9 . . ?
C68 C69 H69 119.9 . . ?
C69 C70 C71 119.4(3) . . ?
C69 C70 H70 120.3 . . ?
C71 C70 H70 120.3 . . ?
C70 C71 C72 120.1(3) . . ?
C70 C71 H71 120.0 . . ?
C72 C71 H71 120.0 . . ?
C71 C72 C67 121.3(3) . . ?
C71 C72 H72 119.3 . . ?
C67 C72 H72 119.3 . . ?
C73 O25 Rb1 156.59(18) . . ?
C73 O25 Rb2 97.12(16) . 4_565 ?
Rb1 O25 Rb2 105.99(7) . 4_565 ?
C73 N1 C74 121.3(2) . . ?
C73 N1 C75 121.1(2) . . ?
C74 N1 C75 117.5(2) . . ?
O25 C73 N1 125.2(3) . . ?
O25 C73 H73 117.4 . . ?
N1 C73 H73 117.4 . . ?
N1 C74 H74A 109.5 . . ?
N1 C74 H74B 109.5 . . ?
H74A C74 H74B 109.5 . . ?
N1 C74 H74C 109.5 . . ?
H74A C74 H74C 109.5 . . ?
H74B C74 H74C 109.5 . . ?
N1 C75 H75A 109.5 . . ?
N1 C75 H75B 109.5 . . ?
H75A C75 H75B 109.5 . . ?
N1 C75 H75C 109.5 . . ?
H75A C75 H75C 109.5 . . ?
H75B C75 H75C 109.5 . . ?
C76 O26 Rb2 153.06(18) . . ?
C76 O26 Rb1 101.06(16) . 4_666 ?
Rb2 O26 Rb1 105.84(6) . 4_666 ?
C76 N2 C77 122.6(2) . . ?
C76 N2 C78 121.2(2) . . ?
C77 N2 C78 116.1(2) . . ?
O26 C76 N2 125.2(2) . . ?
O26 C76 H76 117.4 . . ?
N2 C76 H76 117.4 . . ?
N2 C77 H77A 109.5 . . ?
N2 C77 H77B 109.5 . . ?
H77A C77 H77B 109.5 . . ?
N2 C77 H77C 109.5 . . ?
H77A C77 H77C 109.5 . . ?
H77B C77 H77C 109.5 . . ?
N2 C78 H78A 109.5 . . ?
N2 C78 H78B 109.5 . . ?
H78A C78 H78B 109.5 . . ?
N2 C78 H78C 109.5 . . ?
H78A C78 H78C 109.5 . . ?
H78B C78 H78C 109.5 . . ?
C79 O27 Rb3 141.21(18) . . ?
C79 O27 Rb3 109.17(17) . 3_666 ?
Rb3 O27 Rb3 101.70(6) . 3_666 ?
C79 N3 C80 120.6(3) . . ?
C79 N3 C81 121.0(3) . . ?
C80 N3 C81 118.4(3) . . ?
O27 C79 N3 125.0(3) . . ?
O27 C79 H79 117.5 . . ?
N3 C79 H79 117.5 . . ?
N3 C80 H80A 109.5 . . ?
N3 C80 H80B 109.5 . . ?
H80A C80 H80B 109.5 . . ?
N3 C80 H80C 109.5 . . ?
H80A C80 H80C 109.5 . . ?
H80B C80 H80C 109.5 . . ?
N3 C81 H81A 109.5 . . ?
N3 C81 H81B 109.5 . . ?
H81A C81 H81B 109.5 . . ?
N3 C81 H81C 109.5 . . ?
H81A C81 H81C 109.5 . . ?
H81B C81 H81C 109.5 . . ?
C82 O28 Rb4 122.63(16) . . ?
C82 O28 Rb4 125.17(17) . 3_665 ?
Rb4 O28 Rb4 102.55(6) . 3_665 ?
C82 N4 C84 122.3(3) . . ?
C82 N4 C83 120.7(2) . . ?
C84 N4 C83 116.7(3) . . ?
O28 C82 N4 125.3(3) . . ?
O28 C82 H82 117.3 . . ?
N4 C82 H82 117.3 . . ?
N4 C83 H83A 109.5 . . ?
N4 C83 H83B 109.5 . . ?
H83A C83 H83B 109.5 . . ?
N4 C83 H83C 109.5 . . ?
H83A C83 H83C 109.5 . . ?
H83B C83 H83C 109.5 . . ?
N4 C84 H84A 109.5 . . ?
N4 C84 H84B 109.5 . . ?
H84A C84 H84B 109.5 . . ?
N4 C84 H84C 109.5 . . ?
H84A C84 H84C 109.5 . . ?
H84B C84 H84C 109.5 . . ?

loop_
_geom_bond_atom_site_label_1
_geom_bond_atom_site_label_2
_geom_bond_distance
_geom_bond_site_symmetry_2
_geom_bond_publ_flag
Rb1 O25 2.8186(19) . ?
Rb1 O24 2.9045(18) . ?
Rb1 O26 2.916(2) 4_565 ?
Rb1 O16 2.9702(19) . ?
Rb1 O2 3.036(2) . ?
Rb1 O1 3.1235(18) . ?
Rb1 O12 3.2228(19) . ?
Rb1 O3 3.524(2) . ?
Rb2 O26 2.8112(19) . ?
Rb2 O19 2.8579(18) . ?
Rb2 O15 2.8745(18) . ?
Rb2 O25 2.903(2) 4_666 ?
Rb2 O5 2.9357(17) . ?
Rb2 O4 3.020(2) . ?
Rb3 O18 2.8179(18) . ?
Rb3 O22 2.835(2) . ?
Rb3 O27 2.8588(19) . ?
Rb3 O27 2.988(2) 3_666 ?
Rb3 O8 3.0311(19) . ?
Rb3 O7 3.4075(19) . ?
Rb3 O6 3.574(2) . ?
Rb4 O13 2.7504(18) . ?
Rb4 O21 2.7977(19) . ?
Rb4 O28 2.8911(19) . ?
Rb4 O28 2.939(2) 3_665 ?
Rb4 O10 3.1273(18) . ?
Rb4 O11 3.3026(18) . ?
Cu1 O13 1.8892(17) . ?
Cu1 O21 1.8982(17) . ?
Cu1 O20 1.9594(17) . ?
Cu1 O14 1.9649(17) . ?
Cu1 Cu2 3.0241(6) . ?
Cu2 O19 1.9019(17) . ?
Cu2 O15 1.9043(17) . ?
Cu2 O20 1.9631(17) . ?
Cu2 O14 1.9640(16) . ?
Cu3 O24 1.8916(17) . ?
Cu3 O16 1.9035(18) . ?
Cu3 O17 1.9649(16) . ?
Cu3 O23 1.9693(17) . ?
Cu3 Cu4 3.0108(6) . ?
Cu4 O22 1.8936(18) . ?
Cu4 O18 1.8979(17) . ?
Cu4 O23 1.9616(17) . ?
Cu4 O17 1.9763(17) . ?
Si1 O13 1.5810(18) . ?
Si1 O12 1.6300(19) . ?
Si1 O1 1.6521(18) . ?
Si1 C1 1.867(2) . ?
Si2 O14 1.6065(17) . ?
Si2 O1 1.6336(18) . ?
Si2 O2 1.6361(18) . ?
Si2 C7 1.863(3) . ?
Si3 O15 1.5846(18) . ?
Si3 O3 1.6300(19) . ?
Si3 O2 1.6504(17) . ?
Si3 C13 1.862(3) . ?
Si4 O16 1.5827(19) . ?
Si4 O3 1.6225(19) . ?
Si4 O4 1.6506(17) . ?
Si4 C19 1.867(3) . ?
Si5 O17 1.6101(17) . ?
Si5 O4 1.6353(18) . ?
Si5 O5 1.6422(18) . ?
Si5 C25 1.861(3) . ?
Si6 O18 1.5810(19) . ?
Si6 O6 1.622(2) . ?
Si6 O5 1.6498(18) . ?
Si6 C31 1.867(2) . ?
Si7 O19 1.5850(18) . ?
Si7 O6 1.633(2) . ?
Si7 O7 1.6496(18) . ?
Si7 C37 1.870(3) . ?
Si8 O20 1.6097(18) . ?
Si8 O7 1.6296(18) . ?
Si8 O8 1.6389(18) . ?
Si8 C43 1.858(3) . ?
Si9 O21 1.5841(18) . ?
Si9 O9 1.6327(19) . ?
Si9 O8 1.6587(18) . ?
Si9 C49 1.861(3) . ?
Si10 O22 1.5832(18) . ?
Si10 O9 1.6310(19) . ?
Si10 O10 1.6556(18) . ?
Si10 C55 1.865(3) . ?
Si11 O23 1.6199(17) . ?
Si11 O10 1.6346(18) . ?
Si11 O11 1.6412(17) . ?
Si11 C61 1.865(3) . ?
Si12 O24 1.5883(18) . ?
Si12 O12 1.6349(19) . ?
Si12 O11 1.6457(18) . ?
Si12 C67 1.862(2) . ?
C1 C2 1.394(4) . ?
C1 C6 1.404(3) . ?
C2 C3 1.395(3) . ?
C2 H2 0.9500 . ?
C3 C4 1.391(4) . ?
C3 H3 0.9500 . ?
C4 C5 1.383(4) . ?
C4 H4 0.9500 . ?
C5 C6 1.388(3) . ?
C5 H5 0.9500 . ?
C6 H6 0.9500 . ?
C7 C12 1.395(4) . ?
C7 C8 1.400(4) . ?
C8 C9 1.388(4) . ?
C8 H8 0.9500 . ?
C9 C10 1.379(5) . ?
C9 H9 0.9500 . ?
C10 C11 1.387(5) . ?
C10 H10 0.9500 . ?
C11 C12 1.385(4) . ?
C11 H11 0.9500 . ?
C12 H12 0.9500 . ?
C13 C18 1.391(4) . ?
C13 C14 1.394(4) . ?
C14 C15 1.388(4) . ?
C14 H14 0.9500 . ?
C15 C16 1.380(5) . ?
C15 H15 0.9500 . ?
C16 C17 1.372(5) . ?
C16 H16 0.9500 . ?
C17 C18 1.398(4) . ?
C17 H17 0.9500 . ?
C18 H18 0.9500 . ?
C19 C20 1.393(4) . ?
C19 C24 1.400(3) . ?
C20 C21 1.398(4) . ?
C20 H20 0.9500 . ?
C21 C22 1.388(4) . ?
C21 H21 0.9500 . ?
C22 C23 1.384(4) . ?
C22 H22 0.9500 . ?
C23 C24 1.393(4) . ?
C23 H23 0.9500 . ?
C24 H24 0.9500 . ?
C25 C26 1.388(4) . ?
C25 C30 1.409(3) . ?
C26 C27 1.401(4) . ?
C26 H26 0.9500 . ?
C27 C28 1.377(5) . ?
C27 H27 0.9500 . ?
C28 C29 1.386(5) . ?
C28 H28 0.9500 . ?
C29 C30 1.388(4) . ?
C29 H29 0.9500 . ?
C30 H30 0.9500 . ?
C31 C36 1.392(3) . ?
C31 C32 1.401(3) . ?
C32 C33 1.398(3) . ?
C32 H32 0.9500 . ?
C33 C34 1.379(4) . ?
C33 H33 0.9500 . ?
C34 C35 1.392(4) . ?
C34 H34 0.9500 . ?
C35 C36 1.397(3) . ?
C35 H35 0.9500 . ?
C36 H36 0.9500 . ?
C37 C42 1.395(4) . ?
C37 C38 1.398(4) . ?
C38 C39 1.393(4) . ?
C38 H38 0.9500 . ?
C39 C40 1.384(4) . ?
C39 H39 0.9500 . ?
C40 C41 1.381(4) . ?
C40 H40 0.9500 . ?
C41 C42 1.393(4) . ?
C41 H41 0.9500 . ?
C42 H42 0.9500 . ?
C43 C44 1.397(4) . ?
C43 C48 1.401(4) . ?
C44 C45 1.386(4) . ?
C44 H44 0.9500 . ?
C45 C46 1.386(4) . ?
C45 H45 0.9500 . ?
C46 C47 1.387(4) . ?
C46 H46 0.9500 . ?
C47 C48 1.392(4) . ?
C47 H47 0.9500 . ?
C48 H48 0.9500 . ?
C49 C50 1.395(3) . ?
C49 C54 1.404(3) . ?
C50 C51 1.394(4) . ?
C50 H50 0.9500 . ?
C51 C52 1.382(4) . ?
C51 H51 0.9500 . ?
C52 C53 1.395(4) . ?
C52 H52 0.9500 . ?
C53 C54 1.388(4) . ?
C53 H53 0.9500 . ?
C54 H54 0.9500 . ?
C55 C56 1.399(3) . ?
C55 C60 1.402(3) . ?
C56 C57 1.391(4) . ?
C56 H56 0.9500 . ?
C57 C58 1.389(4) . ?
C57 H57 0.9500 . ?
C58 C59 1.386(4) . ?
C58 H58 0.9500 . ?
C59 C60 1.394(4) . ?
C59 H59 0.9500 . ?
C60 H60 0.9500 . ?
C61 C66 1.395(4) . ?
C61 C62 1.398(3) . ?
C62 C63 1.399(4) . ?
C62 H62 0.9500 . ?
C63 C64 1.388(4) . ?
C63 H63 0.9500 . ?
C64 C65 1.391(4) . ?
C64 H64 0.9500 . ?
C65 C66 1.391(4) . ?
C65 H65 0.9500 . ?
C66 H66 0.9500 . ?
C67 C68 1.397(3) . ?
C67 C72 1.398(4) . ?
C68 C69 1.390(4) . ?
C68 H68 0.9500 . ?
C69 C70 1.382(4) . ?
C69 H69 0.9500 . ?
C70 C71 1.393(4) . ?
C70 H70 0.9500 . ?
C71 C72 1.395(4) . ?
C71 H71 0.9500 . ?
C72 H72 0.9500 . ?
O25 C73 1.238(3) . ?
N1 C73 1.327(3) . ?
N1 C74 1.448(4) . ?
N1 C75 1.452(3) . ?
C73 H73 0.9500 . ?
C74 H74A 0.9800 . ?
C74 H74B 0.9800 . ?
C74 H74C 0.9800 . ?
C75 H75A 0.9800 . ?
C75 H75B 0.9800 . ?
C75 H75C 0.9800 . ?
O26 C76 1.241(3) . ?
N2 C76 1.323(3) . ?
N2 C77 1.443(3) . ?
N2 C78 1.453(3) . ?
C76 H76 0.9500 . ?
C77 H77A 0.9800 . ?
C77 H77B 0.9800 . ?
C77 H77C 0.9800 . ?
C78 H78A 0.9800 . ?
C78 H78B 0.9800 . ?
C78 H78C 0.9800 . ?
O27 C79 1.232(3) . ?
N3 C79 1.331(4) . ?
N3 C80 1.444(4) . ?
N3 C81 1.456(4) . ?
C79 H79 0.9500 . ?
C80 H80A 0.9800 . ?
C80 H80B 0.9800 . ?
C80 H80C 0.9800 . ?
C81 H81A 0.9800 . ?
C81 H81B 0.9800 . ?
C81 H81C 0.9800 . ?
O28 C82 1.233(3) . ?
N4 C82 1.335(4) . ?
N4 C84 1.444(4) . ?
N4 C83 1.452(4) . ?
C82 H82 0.9500 . ?
C83 H83A 0.9800 . ?
C83 H83B 0.9800 . ?
C83 H83C 0.9800 . ?
C84 H84A 0.9800 . ?
C84 H84B 0.9800 . ?
C84 H84C 0.9800 . ?

loop_
_geom_torsion_atom_site_label_1
_geom_torsion_atom_site_label_2
_geom_torsion_atom_site_label_3
_geom_torsion_atom_site_label_4
_geom_torsion
_geom_torsion_site_symmetry_1
_geom_torsion_site_symmetry_2
_geom_torsion_site_symmetry_3
_geom_torsion_site_symmetry_4
_geom_torsion_publ_flag
O14 Si2 O1 Si1 17.90(17) . . . . ?
O2 Si2 O1 Si1 136.77(13) . . . . ?
C7 Si2 O1 Si1 -104.20(15) . . . . ?
O14 Si2 O1 Rb1 -97.69(9) . . . . ?
O2 Si2 O1 Rb1 21.18(9) . . . . ?
C7 Si2 O1 Rb1 140.21(9) . . . . ?
O13 Si1 O1 Si2 6.30(17) . . . . ?
O12 Si1 O1 Si2 -118.44(14) . . . . ?
C1 Si1 O1 Si2 127.87(14) . . . . ?
O13 Si1 O1 Rb1 118.97(9) . . . . ?
O12 Si1 O1 Rb1 -5.77(9) . . . . ?
C1 Si1 O1 Rb1 -119.46(9) . . . . ?
O14 Si2 O2 Si3 -31.82(16) . . . . ?
O1 Si2 O2 Si3 -151.95(13) . . . . ?
C7 Si2 O2 Si3 91.18(15) . . . . ?
O14 Si2 O2 Rb1 98.09(9) . . . . ?
O1 Si2 O2 Rb1 -22.05(9) . . . . ?
C7 Si2 O2 Rb1 -138.92(9) . . . . ?
O15 Si3 O2 Si2 0.17(17) . . . . ?
O3 Si3 O2 Si2 124.01(14) . . . . ?
C13 Si3 O2 Si2 -123.46(14) . . . . ?
O15 Si3 O2 Rb1 -125.06(9) . . . . ?
O3 Si3 O2 Rb1 -1.21(11) . . . . ?
C13 Si3 O2 Rb1 111.31(10) . . . . ?
O16 Si4 O3 Si3 67.5(3) . . . . ?
O4 Si4 O3 Si3 -55.6(3) . . . . ?
C19 Si4 O3 Si3 -170.8(3) . . . . ?
O16 Si4 O3 Rb1 -22.63(9) . . . . ?
O4 Si4 O3 Rb1 -145.75(7) . . . . ?
C19 Si4 O3 Rb1 99.08(9) . . . . ?
O15 Si3 O3 Si4 36.1(3) . . . . ?
O2 Si3 O3 Si4 -87.1(3) . . . . ?
C13 Si3 O3 Si4 158.6(3) . . . . ?
O15 Si3 O3 Rb1 124.19(8) . . . . ?
O2 Si3 O3 Rb1 0.97(9) . . . . ?
C13 Si3 O3 Rb1 -113.30(9) . . . . ?
O17 Si5 O4 Si4 -26.13(17) . . . . ?
O5 Si5 O4 Si4 -146.56(13) . . . . ?
C25 Si5 O4 Si4 100.85(15) . . . . ?
O17 Si5 O4 Rb2 113.80(9) . . . . ?
O5 Si5 O4 Rb2 -6.64(9) . . . . ?
C25 Si5 O4 Rb2 -119.23(9) . . . . ?
O16 Si4 O4 Si5 3.29(17) . . . . ?
O3 Si4 O4 Si5 126.98(14) . . . . ?
C19 Si4 O4 Si5 -120.09(14) . . . . ?
O16 Si4 O4 Rb2 -130.58(10) . . . . ?
O3 Si4 O4 Rb2 -6.89(12) . . . . ?
C19 Si4 O4 Rb2 106.04(11) . . . . ?
O17 Si5 O5 Si6 35.95(16) . . . . ?
O4 Si5 O5 Si6 156.83(12) . . . . ?
C25 Si5 O5 Si6 -87.94(15) . . . . ?
O17 Si5 O5 Rb2 -113.96(9) . . . . ?
O4 Si5 O5 Rb2 6.91(9) . . . . ?
C25 Si5 O5 Rb2 122.15(10) . . . . ?
O18 Si6 O5 Si5 -13.27(17) . . . . ?
O6 Si6 O5 Si5 -138.02(13) . . . . ?
C31 Si6 O5 Si5 108.74(14) . . . . ?
O18 Si6 O5 Rb2 131.79(10) . . . . ?
O6 Si6 O5 Rb2 7.04(12) . . . . ?
C31 Si6 O5 Rb2 -106.20(11) . . . . ?
O18 Si6 O6 Si7 -69.4(3) . . . . ?
O5 Si6 O6 Si7 52.9(3) . . . . ?
C31 Si6 O6 Si7 170.8(3) . . . . ?
O18 Si6 O6 Rb3 26.94(9) . . . . ?
O5 Si6 O6 Rb3 149.26(7) . . . . ?
C31 Si6 O6 Rb3 -92.87(8) . . . . ?
O19 Si7 O6 Si6 -32.8(3) . . . . ?
O7 Si7 O6 Si6 91.6(3) . . . . ?
C37 Si7 O6 Si6 -155.2(3) . . . . ?
O19 Si7 O6 Rb3 -122.78(8) . . . . ?
O7 Si7 O6 Rb3 1.59(9) . . . . ?
C37 Si7 O6 Rb3 114.82(9) . . . . ?
O20 Si8 O7 Si7 16.33(17) . . . . ?
O8 Si8 O7 Si7 135.81(14) . . . . ?
C43 Si8 O7 Si7 -106.92(16) . . . . ?
O20 Si8 O7 Rb3 -102.01(8) . . . . ?
O8 Si8 O7 Rb3 17.46(9) . . . . ?
C43 Si8 O7 Rb3 134.73(9) . . . . ?
O19 Si7 O7 Si8 10.08(18) . . . . ?
O6 Si7 O7 Si8 -113.71(15) . . . . ?
C37 Si7 O7 Si8 133.96(15) . . . . ?
O19 Si7 O7 Rb3 122.07(9) . . . . ?
O6 Si7 O7 Rb3 -1.72(10) . . . . ?
C37 Si7 O7 Rb3 -114.05(10) . . . . ?
O20 Si8 O8 Si9 -46.17(15) . . . . ?
O7 Si8 O8 Si9 -164.59(12) . . . . ?
C43 Si8 O8 Si9 76.91(15) . . . . ?
O20 Si8 O8 Rb3 97.59(9) . . . . ?
O7 Si8 O8 Rb3 -20.83(10) . . . . ?
C43 Si8 O8 Rb3 -139.33(9) . . . . ?
O21 Si9 O8 Si8 14.79(16) . . . . ?
O9 Si9 O8 Si8 139.02(12) . . . . ?
C49 Si9 O8 Si8 -107.50(14) . . . . ?
O21 Si9 O8 Rb3 -126.14(9) . . . . ?
O9 Si9 O8 Rb3 -1.91(11) . . . . ?
C49 Si9 O8 Rb3 111.57(10) . . . . ?
O22 Si10 O9 Si9 51.8(2) . . . . ?
O10 Si10 O9 Si9 -71.7(2) . . . . ?
C55 Si10 O9 Si9 172.69(19) . . . . ?
O21 Si9 O9 Si10 51.2(2) . . . . ?
O8 Si9 O9 Si10 -71.4(2) . . . . ?
C49 Si9 O9 Si10 173.16(19) . . . . ?
O23 Si11 O10 Si10 -33.34(16) . . . . ?
O11 Si11 O10 Si10 -152.43(12) . . . . ?
C61 Si11 O10 Si10 89.82(15) . . . . ?
Rb4 Si11 O10 Si10 -141.20(16) . . . . ?
O23 Si11 O10 Rb4 107.85(9) . . . . ?
O11 Si11 O10 Rb4 -11.23(10) . . . . ?
C61 Si11 O10 Rb4 -128.98(9) . . . . ?
O22 Si10 O10 Si11 11.77(17) . . . . ?
O9 Si10 O10 Si11 136.43(13) . . . . ?
C55 Si10 O10 Si11 -109.84(15) . . . . ?
O22 Si10 O10 Rb4 -126.31(9) . . . . ?
O9 Si10 O10 Rb4 -1.64(11) . . . . ?
C55 Si10 O10 Rb4 112.08(10) . . . . ?
O23 Si11 O11 Si12 34.77(16) . . . . ?
O10 Si11 O11 Si12 154.70(12) . . . . ?
C61 Si11 O11 Si12 -87.58(15) . . . . ?
O23 Si11 O11 Rb4 -109.59(8) . . . . ?
O10 Si11 O11 Rb4 10.35(9) . . . . ?
C61 Si11 O11 Rb4 128.07(9) . . . . ?
O24 Si12 O11 Si11 -7.83(17) . . . . ?
O12 Si12 O11 Si11 -130.97(13) . . . . ?
C67 Si12 O11 Si11 114.73(14) . . . . ?
O24 Si12 O11 Rb4 128.31(10) . . . . ?
O12 Si12 O11 Rb4 5.18(12) . . . . ?
C67 Si12 O11 Rb4 -109.12(11) . . . . ?
O13 Si1 O12 Si12 -13.2(2) . . . . ?
O1 Si1 O12 Si12 109.9(2) . . . . ?
C1 Si1 O12 Si12 -133.4(2) . . . . ?
O13 Si1 O12 Rb1 -117.55(8) . . . . ?
O1 Si1 O12 Rb1 5.52(9) . . . . ?
C1 Si1 O12 Rb1 122.26(9) . . . . ?
O24 Si12 O12 Si1 -85.7(2) . . . . ?
O11 Si12 O12 Si1 38.3(2) . . . . ?
C67 Si12 O12 Si1 154.5(2) . . . . ?
O24 Si12 O12 Rb1 22.34(9) . . . . ?
O11 Si12 O12 Rb1 146.39(7) . . . . ?
C67 Si12 O12 Rb1 -97.47(9) . . . . ?
O12 Si1 O13 Cu1 102.05(17) . . . . ?
O1 Si1 O13 Cu1 -17.6(2) . . . . ?
C1 Si1 O13 Cu1 -139.72(16) . . . . ?
O12 Si1 O13 Rb4 -60.62(13) . . . . ?
O1 Si1 O13 Rb4 179.73(9) . . . . ?
C1 Si1 O13 Rb4 57.61(13) . . . . ?
O21 Cu1 O13 Si1 -179.21(17) . . . . ?
O14 Cu1 O13 Si1 3.35(17) . . . . ?
O21 Cu1 O13 Rb4 -14.87(8) . . . . ?
O14 Cu1 O13 Rb4 167.68(7) . . . . ?
O1 Si2 O14 Cu2 161.64(12) . . . . ?
O2 Si2 O14 Cu2 45.17(15) . . . . ?
C7 Si2 O14 Cu2 -77.98(15) . . . . ?
O1 Si2 O14 Cu1 -38.05(16) . . . . ?
O2 Si2 O14 Cu1 -154.52(12) . . . . ?
C7 Si2 O14 Cu1 82.33(15) . . . . ?
O3 Si3 O15 Cu2 -91.81(16) . . . . ?
O2 Si3 O15 Cu2 28.51(18) . . . . ?
C13 Si3 O15 Cu2 149.65(14) . . . . ?
O3 Si3 O15 Rb2 38.98(12) . . . . ?
O2 Si3 O15 Rb2 159.30(8) . . . . ?
C13 Si3 O15 Rb2 -79.56(12) . . . . ?
O3 Si4 O16 Cu3 -93.57(17) . . . . ?
O4 Si4 O16 Cu3 27.90(19) . . . . ?
C19 Si4 O16 Cu3 149.01(15) . . . . ?
O3 Si4 O16 Rb1 28.57(12) . . . . ?
O4 Si4 O16 Rb1 150.05(8) . . . . ?
C19 Si4 O16 Rb1 -88.85(11) . . . . ?
O4 Si5 O17 Cu3 25.31(17) . . . . ?
O5 Si5 O17 Cu3 141.36(12) . . . . ?
C25 Si5 O17 Cu3 -99.36(15) . . . . ?
O4 Si5 O17 Cu4 -144.21(12) . . . . ?
O5 Si5 O17 Cu4 -28.16(16) . . . . ?
C25 Si5 O17 Cu4 91.12(15) . . . . ?
O6 Si6 O18 Cu4 96.24(17) . . . . ?
O5 Si6 O18 Cu4 -24.5(2) . . . . ?
C31 Si6 O18 Cu4 -147.22(16) . . . . ?
O6 Si6 O18 Rb3 -36.48(12) . . . . ?
O5 Si6 O18 Rb3 -157.20(8) . . . . ?
C31 Si6 O18 Rb3 80.06(12) . . . . ?
O22 Cu4 O18 Si6 -153.96(17) . . . . ?
O17 Cu4 O18 Si6 27.65(17) . . . . ?
O22 Cu4 O18 Rb3 -19.85(8) . . . . ?
O17 Cu4 O18 Rb3 161.76(7) . . . . ?
O6 Si7 O19 Cu2 89.26(16) . . . . ?
O7 Si7 O19 Cu2 -30.16(18) . . . . ?
C37 Si7 O19 Cu2 -151.60(14) . . . . ?
O6 Si7 O19 Rb2 -40.11(13) . . . . ?
O7 Si7 O19 Rb2 -159.53(8) . . . . ?
C37 Si7 O19 Rb2 79.03(12) . . . . ?
O7 Si8 O20 Cu1 160.14(11) . . . . ?
O8 Si8 O20 Cu1 44.11(15) . . . . ?
C43 Si8 O20 Cu1 -77.26(15) . . . . ?
O7 Si8 O20 Cu2 -31.22(17) . . . . ?
O8 Si8 O20 Cu2 -147.26(13) . . . . ?
C43 Si8 O20 Cu2 91.37(16) . . . . ?
O9 Si9 O21 Cu1 -93.85(16) . . . . ?
O8 Si9 O21 Cu1 26.00(18) . . . . ?
C49 Si9 O21 Cu1 147.00(14) . . . . ?
O9 Si9 O21 Rb4 38.91(12) . . . . ?
O8 Si9 O21 Rb4 158.76(8) . . . . ?
C49 Si9 O21 Rb4 -80.24(11) . . . . ?
O13 Cu1 O21 Si9 150.09(15) . . . . ?
O20 Cu1 O21 Si9 -25.75(16) . . . . ?
O13 Cu1 O21 Rb4 14.49(8) . . . . ?
O20 Cu1 O21 Rb4 -161.35(7) . . . . ?
O9 Si10 O22 Cu4 -101.48(16) . . . . ?
O10 Si10 O22 Cu4 19.13(19) . . . . ?
C55 Si10 O22 Cu4 140.01(15) . . . . ?
O9 Si10 O22 Rb3 35.73(12) . . . . ?
O10 Si10 O22 Rb3 156.34(8) . . . . ?
C55 Si10 O22 Rb3 -82.78(11) . . . . ?
O18 Cu4 O22 Si10 159.30(16) . . . . ?
O23 Cu4 O22 Si10 -19.33(17) . . . . ?
O18 Cu4 O22 Rb3 19.69(8) . . . . ?
O23 Cu4 O22 Rb3 -158.94(7) . . . . ?
O10 Si11 O23 Cu4 31.00(16) . . . . ?
O11 Si11 O23 Cu4 148.07(12) . . . . ?
C61 Si11 O23 Cu4 -90.88(15) . . . . ?
O10 Si11 O23 Cu3 -151.05(12) . . . . ?
O11 Si11 O23 Cu3 -33.98(16) . . . . ?
C61 Si11 O23 Cu3 87.07(15) . . . . ?
O12 Si12 O24 Cu3 92.21(15) . . . . ?
O11 Si12 O24 Cu3 -28.82(17) . . . . ?
C67 Si12 O24 Cu3 -150.55(14) . . . . ?
O12 Si12 O24 Rb1 -25.55(10) . . . . ?
O11 Si12 O24 Rb1 -146.58(8) . . . . ?
C67 Si12 O24 Rb1 91.69(10) . . . . ?
O16 Cu3 O24 Si12 -150.08(15) . . . . ?
O23 Cu3 O24 Si12 27.04(15) . . . . ?
O16 Cu3 O24 Rb1 -32.13(8) . . . . ?
O23 Cu3 O24 Rb1 145.00(7) . . . . ?
O13 Si1 C1 C2 84.5(2) . . . . ?
O12 Si1 C1 C2 -152.0(2) . . . . ?
O1 Si1 C1 C2 -38.5(2) . . . . ?
O13 Si1 C1 C6 -88.4(2) . . . . ?
O12 Si1 C1 C6 35.1(2) . . . . ?
O1 Si1 C1 C6 148.61(19) . . . . ?
C6 C1 C2 C3 -0.7(4) . . . . ?
Si1 C1 C2 C3 -173.7(2) . . . . ?
C1 C2 C3 C4 1.0(4) . . . . ?
C2 C3 C4 C5 0.0(4) . . . . ?
C3 C4 C5 C6 -1.3(4) . . . . ?
C4 C5 C6 C1 1.5(4) . . . . ?
C2 C1 C6 C5 -0.6(4) . . . . ?
Si1 C1 C6 C5 172.7(2) . . . . ?
O14 Si2 C7 C12 27.6(2) . . . . ?
O1 Si2 C7 C12 150.0(2) . . . . ?
O2 Si2 C7 C12 -94.6(2) . . . . ?
O14 Si2 C7 C8 -148.3(2) . . . . ?
O1 Si2 C7 C8 -25.9(2) . . . . ?
O2 Si2 C7 C8 89.5(2) . . . . ?
C12 C7 C8 C9 -2.3(4) . . . . ?
Si2 C7 C8 C9 173.7(2) . . . . ?
C7 C8 C9 C10 1.0(4) . . . . ?
C8 C9 C10 C11 0.9(4) . . . . ?
C9 C10 C11 C12 -1.4(4) . . . . ?
C10 C11 C12 C7 -0.1(4) . . . . ?
C8 C7 C12 C11 1.9(4) . . . . ?
Si2 C7 C12 C11 -174.2(2) . . . . ?
O15 Si3 C13 C18 -104.2(2) . . . . ?
O3 Si3 C13 C18 132.8(2) . . . . ?
O2 Si3 C13 C18 19.3(3) . . . . ?
O15 Si3 C13 C14 73.8(2) . . . . ?
O3 Si3 C13 C14 -49.2(2) . . . . ?
O2 Si3 C13 C14 -162.7(2) . . . . ?
C18 C13 C14 C15 1.8(4) . . . . ?
Si3 C13 C14 C15 -176.3(2) . . . . ?
C13 C14 C15 C16 -0.6(5) . . . . ?
C14 C15 C16 C17 -0.7(5) . . . . ?
C15 C16 C17 C18 0.7(5) . . . . ?
C14 C13 C18 C17 -1.7(4) . . . . ?
Si3 C13 C18 C17 176.3(2) . . . . ?
C16 C17 C18 C13 0.5(5) . . . . ?
O16 Si4 C19 C20 -101.1(2) . . . . ?
O3 Si4 C19 C20 137.1(2) . . . . ?
O4 Si4 C19 C20 21.7(2) . . . . ?
O16 Si4 C19 C24 76.1(2) . . . . ?
O3 Si4 C19 C24 -45.7(2) . . . . ?
O4 Si4 C19 C24 -161.05(19) . . . . ?
C24 C19 C20 C21 -1.3(4) . . . . ?
Si4 C19 C20 C21 175.9(2) . . . . ?
C19 C20 C21 C22 -0.4(4) . . . . ?
C20 C21 C22 C23 1.2(4) . . . . ?
C21 C22 C23 C24 -0.4(4) . . . . ?
C22 C23 C24 C19 -1.4(4) . . . . ?
C20 C19 C24 C23 2.2(4) . . . . ?
Si4 C19 C24 C23 -175.1(2) . . . . ?
O17 Si5 C25 C26 -14.5(3) . . . . ?
O4 Si5 C25 C26 -140.5(2) . . . . ?
O5 Si5 C25 C26 108.0(2) . . . . ?
O17 Si5 C25 C30 175.23(19) . . . . ?
O4 Si5 C25 C30 49.2(2) . . . . ?
O5 Si5 C25 C30 -62.3(2) . . . . ?
C30 C25 C26 C27 1.3(4) . . . . ?
Si5 C25 C26 C27 -169.1(2) . . . . ?
C25 C26 C27 C28 0.3(5) . . . . ?
C26 C27 C28 C29 -1.7(5) . . . . ?
C27 C28 C29 C30 1.4(5) . . . . ?
C28 C29 C30 C25 0.3(4) . . . . ?
C26 C25 C30 C29 -1.7(4) . . . . ?
Si5 C25 C30 C29 169.1(2) . . . . ?
O18 Si6 C31 C36 70.3(2) . . . . ?
O6 Si6 C31 C36 -167.1(2) . . . . ?
O5 Si6 C31 C36 -51.9(2) . . . . ?
O18 Si6 C31 C32 -106.8(2) . . . . ?
O6 Si6 C31 C32 15.8(2) . . . . ?
O5 Si6 C31 C32 131.0(2) . . . . ?
C36 C31 C32 C33 0.0(4) . . . . ?
Si6 C31 C32 C33 177.2(2) . . . . ?
C31 C32 C33 C34 1.0(4) . . . . ?
C32 C33 C34 C35 -1.3(4) . . . . ?
C33 C34 C35 C36 0.7(4) . . . . ?
C32 C31 C36 C35 -0.6(4) . . . . ?
Si6 C31 C36 C35 -177.8(2) . . . . ?
C34 C35 C36 C31 0.3(4) . . . . ?
O19 Si7 C37 C42 149.5(2) . . . . ?
O6 Si7 C37 C42 -87.4(2) . . . . ?
O7 Si7 C37 C42 24.3(2) . . . . ?
O19 Si7 C37 C38 -33.1(3) . . . . ?
O6 Si7 C37 C38 90.0(2) . . . . ?
O7 Si7 C37 C38 -158.3(2) . . . . ?
C42 C37 C38 C39 -0.1(4) . . . . ?
Si7 C37 C38 C39 -177.6(2) . . . . ?
C37 C38 C39 C40 0.9(4) . . . . ?
C38 C39 C40 C41 -0.5(5) . . . . ?
C39 C40 C41 C42 -0.6(5) . . . . ?
C40 C41 C42 C37 1.4(5) . . . . ?
C38 C37 C42 C41 -1.0(4) . . . . ?
Si7 C37 C42 C41 176.5(2) . . . . ?
O20 Si8 C43 C44 -27.2(2) . . . . ?
O7 Si8 C43 C44 94.8(2) . . . . ?
O8 Si8 C43 C44 -149.90(19) . . . . ?
O20 Si8 C43 C48 152.75(19) . . . . ?
O7 Si8 C43 C48 -85.3(2) . . . . ?
O8 Si8 C43 C48 30.0(2) . . . . ?
C48 C43 C44 C45 0.8(4) . . . . ?
Si8 C43 C44 C45 -179.3(2) . . . . ?
C43 C44 C45 C46 0.9(4) . . . . ?
C44 C45 C46 C47 -2.1(4) . . . . ?
C45 C46 C47 C48 1.5(4) . . . . ?
C46 C47 C48 C43 0.1(4) . . . . ?
C44 C43 C48 C47 -1.3(4) . . . . ?
Si8 C43 C48 C47 178.8(2) . . . . ?
O21 Si9 C49 C50 6.2(2) . . . . ?
O9 Si9 C49 C50 -117.6(2) . . . . ?
O8 Si9 C49 C50 128.7(2) . . . . ?
O21 Si9 C49 C54 -173.72(19) . . . . ?
O9 Si9 C49 C54 62.5(2) . . . . ?
O8 Si9 C49 C54 -51.3(2) . . . . ?
C54 C49 C50 C51 0.5(4) . . . . ?
Si9 C49 C50 C51 -179.5(2) . . . . ?
C49 C50 C51 C52 -0.1(4) . . . . ?
C50 C51 C52 C53 -0.3(4) . . . . ?
C51 C52 C53 C54 0.4(4) . . . . ?
C52 C53 C54 C49 0.0(4) . . . . ?
C50 C49 C54 C53 -0.4(4) . . . . ?
Si9 C49 C54 C53 179.5(2) . . . . ?
O22 Si10 C55 C56 -165.23(19) . . . . ?
O9 Si10 C55 C56 71.6(2) . . . . ?
O10 Si10 C55 C56 -42.5(2) . . . . ?
O22 Si10 C55 C60 14.0(2) . . . . ?
O9 Si10 C55 C60 -109.2(2) . . . . ?
O10 Si10 C55 C60 136.7(2) . . . . ?
C60 C55 C56 C57 0.0(4) . . . . ?
Si10 C55 C56 C57 179.2(2) . . . . ?
C55 C56 C57 C58 -0.6(4) . . . . ?
C56 C57 C58 C59 0.9(4) . . . . ?
C57 C58 C59 C60 -0.5(4) . . . . ?
C58 C59 C60 C55 -0.1(4) . . . . ?
C56 C55 C60 C59 0.4(4) . . . . ?
Si10 C55 C60 C59 -178.9(2) . . . . ?
O23 Si11 C61 C66 -62.0(2) . . . . ?
O10 Si11 C61 C66 175.10(18) . . . . ?
O11 Si11 C61 C66 59.2(2) . . . . ?
O23 Si11 C61 C62 113.9(2) . . . . ?
O10 Si11 C61 C62 -9.0(2) . . . . ?
O11 Si11 C61 C62 -124.8(2) . . . . ?
C66 C61 C62 C63 3.0(4) . . . . ?
Si11 C61 C62 C63 -173.03(19) . . . . ?
C61 C62 C63 C64 -0.5(4) . . . . ?
C62 C63 C64 C65 -2.1(4) . . . . ?
C63 C64 C65 C66 2.2(4) . . . . ?
C64 C65 C66 C61 0.4(4) . . . . ?
C62 C61 C66 C65 -2.9(4) . . . . ?
Si11 C61 C66 C65 173.2(2) . . . . ?
O24 Si12 C67 C68 150.0(2) . . . . ?
O12 Si12 C67 C68 -89.5(2) . . . . ?
O11 Si12 C67 C68 25.8(2) . . . . ?
O24 Si12 C67 C72 -32.1(2) . . . . ?
O12 Si12 C67 C72 88.4(2) . . . . ?
O11 Si12 C67 C72 -156.2(2) . . . . ?
C72 C67 C68 C69 -0.9(4) . . . . ?
Si12 C67 C68 C69 177.1(2) . . . . ?
C67 C68 C69 C70 0.9(4) . . . . ?
C68 C69 C70 C71 -0.2(5) . . . . ?
C69 C70 C71 C72 -0.4(5) . . . . ?
C70 C71 C72 C67 0.4(4) . . . . ?
C68 C67 C72 C71 0.2(4) . . . . ?
Si12 C67 C72 C71 -177.8(2) . . . . ?
Rb1 O25 C73 N1 -20.9(7) . . . . ?
Rb2 O25 C73 N1 150.1(3) 4_565 . . . ?
C74 N1 C73 O25 0.5(5) . . . . ?
C75 N1 C73 O25 179.4(3) . . . . ?
Rb2 O26 C76 N2 -19.8(6) . . . . ?
Rb1 O26 C76 N2 163.2(2) 4_666 . . . ?
C77 N2 C76 O26 -3.7(4) . . . . ?
C78 N2 C76 O26 179.7(3) . . . . ?
Rb3 O27 C79 N3 -41.8(5) . . . . ?
Rb3 O27 C79 N3 177.4(2) 3_666 . . . ?
C80 N3 C79 O27 -2.2(5) . . . . ?
C81 N3 C79 O27 178.2(3) . . . . ?
Rb4 O28 C82 N4 -61.0(3) . . . . ?
Rb4 O28 C82 N4 158.90(19) 3_665 . . . ?
C84 N4 C82 O28 -178.4(3) . . . . ?
C83 N4 C82 O28 -5.0(4) . . . . ?
